data_7154299
loop_
_publ_author_name
'Boggio, Paolo'
'Toppino, Antonio'
'Geninatti Crich, Simonetta'
'Alberti, Diego'
'Marabello, Domenica'
'Medana, Claudio'
'Prandi, Cristina'
'Venturello, Paolo'
'Aime, Silvio'
'Deagostino, Annamaria'

_publ_section_title
;
 The hydroboration reaction as a key for a straightforward synthesis of
 new MRI-NCT agents.
;
_journal_issue 11
_journal_name_full 'Organic &amp; biomolecular chemistry'
_journal_page_first 3288
_journal_page_last 3297
_journal_paper_doi 10.1039/c4ob02291b
_journal_volume 13
_journal_year 2015
_chemical_formula_moiety 'C20 H48 B10 O'
_chemical_formula_sum 'C20 H48 B10 O'
_chemical_formula_weight 412.68
_chemical_name_systematic
;
?
;
_space_group_crystal_system triclinic
_space_group_IT_number 2
_space_group_name_Hall '-P 1'
_space_group_name_H-M_alt 'P -1'
_symmetry_space_group_name_Hall '-P 1'
_symmetry_space_group_name_H-M 'P -1'
_atom_sites_solution_hydrogens geom
_atom_sites_solution_primary iterative
_audit_creation_date 2013-09-19
_audit_creation_method 'manual editing'
_audit_update_record
;
2014-10-20 deposited with the CCDC.
2015-01-19 downloaded from the CCDC.
;
_cell_angle_alpha 101.325(4)
_cell_angle_beta 93.680(3)
_cell_angle_gamma 101.932(3)
_cell_formula_units_Z 4
_cell_length_a 7.9458(3)
_cell_length_b 12.8313(5)
_cell_length_c 27.3563(12)
_cell_measurement_reflns_used 3739
_cell_measurement_temperature 132(2)
_cell_measurement_theta_max 51.2320
_cell_measurement_theta_min 3.6080
_cell_volume 2659.71(19)
_computing_cell_refinement
;
CrysAlisPro, Agilent Technologies,
Version 1.171.36.28 (release 01-02-2013 CrysAlis171 .NET)
(compiled Feb  1 2013,16:14:44)
;
_computing_data_collection
;
CrysAlisPro, Agilent Technologies,
Version 1.171.36.28 (release 01-02-2013 CrysAlis171 .NET)
(compiled Feb  1 2013,16:14:44)
;
_computing_data_reduction
;
CrysAlisPro, Agilent Technologies,
Version 1.171.36.28 (release 01-02-2013 CrysAlis171 .NET)
(compiled Feb  1 2013,16:14:44)
;
_computing_molecular_graphics
;
O. V. Dolomanov, L. J. Bourhis, R. J. Gildea, J. A. K. Howard and H. Puschmann,
OLEX2: a complete structure solution, refinement and analysis program.
J. Appl. Cryst. (2009). 42, 339-341.
;
_computing_publication_material
;
O. V. Dolomanov, L. J. Bourhis, R. J. Gildea, J. A. K. Howard and H. Puschmann,
OLEX2: a complete structure solution, refinement and analysis program.
J. Appl. Cryst. (2009). 42, 339-341.
;
_computing_structure_refinement
;
SHELX, G.M. Sheldrick, Acta Cryst.
(2008). A64, 112-122
;
_computing_structure_solution
;
L.J. Bourhis, O.V. Dolomanov, R.J. Gildea, J.A.K. Howard, H. Puschmann,
 in preparation (2013)
;
_diffrn_ambient_temperature 132(2)
_diffrn_detector_area_resol_mean 10.2890
_diffrn_measured_fraction_theta_full 0.9716
_diffrn_measured_fraction_theta_max 0.9507
_diffrn_measurement_device_type 'Xcalibur, Ruby, Gemini ultra'
_diffrn_measurement_method '\w scans'
_diffrn_orient_matrix_UB_11 0.0142689000
_diffrn_orient_matrix_UB_12 0.0440859000
_diffrn_orient_matrix_UB_13 -0.0484059000
_diffrn_orient_matrix_UB_21 -0.0510775000
_diffrn_orient_matrix_UB_22 -0.1175375000
_diffrn_orient_matrix_UB_23 -0.0314979000
_diffrn_orient_matrix_UB_31 -0.1921753000
_diffrn_orient_matrix_UB_32 0.0052936000
_diffrn_orient_matrix_UB_33 -0.0017692000
_diffrn_radiation_monochromator mirror
_diffrn_radiation_type 'Cu K\a'
_diffrn_radiation_wavelength 1.5418
_diffrn_reflns_av_R_equivalents 0.0307
_diffrn_reflns_av_unetI/netI 0.0462
_diffrn_reflns_Laue_measured_fraction_max 0.951
_diffrn_reflns_limit_h_max 7
_diffrn_reflns_limit_h_min -7
_diffrn_reflns_limit_k_max 12
_diffrn_reflns_limit_k_min -12
_diffrn_reflns_limit_l_max 27
_diffrn_reflns_limit_l_min -27
_diffrn_reflns_number 11360
_diffrn_reflns_point_group_measured_fraction_max 0.951
_diffrn_reflns_theta_full 67.684
_diffrn_reflns_theta_max 51.487
_diffrn_reflns_theta_min 3.315
_diffrn_source 'Enhance Ultra (Cu) X-ray Source'
_exptl_absorpt_coefficient_mu 0.383
_exptl_absorpt_correction_T_max 0.990
_exptl_absorpt_correction_T_min 0.948
_exptl_absorpt_correction_type analytical
_exptl_absorpt_process_details
;
CrysAlisPro, Agilent Technologies,
Version 1.171.36.28 (release 01-02-2013 CrysAlis171 .NET)
(compiled Feb  1 2013,16:14:44)
Analytical numeric absorption correction using a multifaceted crystal
            model based on expressions derived by R.C. Clark & J.S. Reid.
(Clark, R. C. & Reid, J. S. (1995). Acta Cryst. A51, 887-897)
;
_exptl_crystal_colour colourless
_exptl_crystal_density_diffrn 1.031
_exptl_crystal_description lamina
_exptl_crystal_F_000 904
_exptl_crystal_size_max 0.2504
_exptl_crystal_size_mid 0.1087
_exptl_crystal_size_min 0.0262
_refine_diff_density_max 0.169
_refine_diff_density_min -0.171
_refine_diff_density_rms 0.034
_refine_ls_extinction_method none
_refine_ls_goodness_of_fit_ref 1.026
_refine_ls_hydrogen_treatment constr
_refine_ls_matrix_type full
_refine_ls_number_parameters 563
_refine_ls_number_reflns 5518
_refine_ls_number_restraints 0
_refine_ls_restrained_S_all 1.026
_refine_ls_R_factor_all 0.0778
_refine_ls_R_factor_gt 0.0534
_refine_ls_shift/su_max 0.000
_refine_ls_shift/su_mean 0.000
_refine_ls_structure_factor_coef Fsqd
_refine_ls_weighting_details 'w=1/[\s^2^(Fo^2^)+(0.0748P)^2^+0.5859P] where P=(Fo^2^+2Fc^2^)/3'
_refine_ls_weighting_scheme calc
_refine_ls_wR_factor_gt 0.1322
_refine_ls_wR_factor_ref 0.1490
_reflns_Friedel_coverage 0.000
_reflns_number_gt 4059
_reflns_number_total 5518
_reflns_threshold_expression 'I > 2\s(I)'
_cod_data_source_file c4ob02291b2.cif
_cod_data_source_block compound5a
_cod_depositor_comments 'Adding full bibliography for 7154299.cif.'
_cod_original_cell_volume 2659.70(19)
_cod_database_code 7154299

loop_
_space_group_symop_operation_xyz
'x, y, z'
'-x, -y, -z'

loop_
_atom_site_label
_atom_site_type_symbol
_atom_site_fract_x
_atom_site_fract_y
_atom_site_fract_z
_atom_site_U_iso_or_equiv
_atom_site_adp_type
_atom_site_occupancy
_atom_site_site_symmetry_order
_atom_site_calc_flag
_atom_site_refinement_flags_posn
_atom_site_refinement_flags_adp
O1 O -0.0006(2) 0.36731(13) 0.44329(6) 0.0402(5) Uani 1 1 d . .
H1 H 0.0333 0.4306 0.4407 0.060 Uiso 1 1 calc R U
O2 O 0.1416(2) 0.59342(13) 0.46660(7) 0.0413(5) Uani 1 1 d . .
H2A H 0.1046 0.6034 0.4940 0.062 Uiso 1 1 calc R U
C1 C 0.2296(3) 0.1992(2) 0.41692(11) 0.0460(8) Uani 1 1 d . .
H1A H 0.2521 0.2850 0.4367 0.055 Uiso 1 1 calc R U
C2 C 0.0335(3) 0.1306(2) 0.39130(10) 0.0344(7) Uani 1 1 d . .
C3 C -0.1211(3) 0.1849(2) 0.39677(11) 0.0418(8) Uani 1 1 d . .
H3A H -0.2102 0.1461 0.3697 0.050 Uiso 1 1 calc R U
H3B H -0.1670 0.1739 0.4278 0.050 Uiso 1 1 calc R U
C4 C -0.0924(3) 0.3038(2) 0.39685(10) 0.0369(7) Uani 1 1 d . .
H4A H -0.0267 0.3195 0.3694 0.044 Uiso 1 1 calc R U
H4B H -0.2031 0.3231 0.3919 0.044 Uiso 1 1 calc R U
C5 C -0.0990(3) 0.0135(2) 0.29027(10) 0.0391(7) Uani 1 1 d . .
H5A H -0.1339 0.0809 0.2886 0.047 Uiso 1 1 calc R U
H5B H -0.0455 -0.0074 0.2601 0.047 Uiso 1 1 calc R U
C6 C -0.2616(3) -0.0739(2) 0.28941(10) 0.0365(7) Uani 1 1 d . .
H6A H -0.2290 -0.1429 0.2888 0.044 Uiso 1 1 calc R U
H6B H -0.3137 -0.0555 0.3201 0.044 Uiso 1 1 calc R U
C7 C -0.3959(3) -0.0882(2) 0.24507(10) 0.0383(7) Uani 1 1 d . .
H7A H -0.4242 -0.0183 0.2446 0.046 Uiso 1 1 calc R U
H7B H -0.3460 -0.1105 0.2144 0.046 Uiso 1 1 calc R U
C8 C -0.5614(3) -0.1712(2) 0.24599(10) 0.0372(7) Uani 1 1 d . .
H8A H -0.6028 -0.1539 0.2785 0.045 Uiso 1 1 calc R U
H8B H -0.5348 -0.2426 0.2423 0.045 Uiso 1 1 calc R U
C9 C -0.7058(3) -0.1771(2) 0.20572(10) 0.0398(7) Uani 1 1 d . .
H9A H -0.7280 -0.1048 0.2079 0.048 Uiso 1 1 calc R U
H9B H -0.6678 -0.1993 0.1731 0.048 Uiso 1 1 calc R U
C10 C -0.8730(3) -0.2555(2) 0.20969(10) 0.0411(7) Uani 1 1 d . .
H10A H -0.9079 -0.2344 0.2429 0.049 Uiso 1 1 calc R U
H10B H -0.8506 -0.3279 0.2066 0.049 Uiso 1 1 calc R U
C11 C -1.0229(3) -0.2613(2) 0.17103(10) 0.0408(8) Uani 1 1 d . .
H11A H -1.0470 -0.1893 0.1743 0.049 Uiso 1 1 calc R U
H11B H -0.9886 -0.2821 0.1378 0.049 Uiso 1 1 calc R U
C12 C -1.1872(3) -0.3412(2) 0.17595(10) 0.0420(8) Uani 1 1 d . .
H12A H -1.2230 -0.3190 0.2089 0.050 Uiso 1 1 calc R U
H12B H -1.1617 -0.4126 0.1738 0.050 Uiso 1 1 calc R U
C13 C -1.3374(3) -0.3509(2) 0.13667(10) 0.0408(8) Uani 1 1 d . .
H13A H -1.3649 -0.2800 0.1393 0.049 Uiso 1 1 calc R U
H13B H -1.3012 -0.3718 0.1036 0.049 Uiso 1 1 calc R U
C14 C -1.4995(3) -0.4329(2) 0.14146(10) 0.0433(8) Uani 1 1 d . .
H14A H -1.5363 -0.4116 0.1744 0.052 Uiso 1 1 calc R U
H14B H -1.4716 -0.5037 0.1392 0.052 Uiso 1 1 calc R U
C15 C -1.6495(3) -0.4437(2) 0.10192(10) 0.0431(8) Uani 1 1 d . .
H15A H -1.6756 -0.3726 0.1037 0.052 Uiso 1 1 calc R U
H15B H -1.6133 -0.4664 0.0691 0.052 Uiso 1 1 calc R U
C16 C -1.8132(3) -0.5238(2) 0.10710(10) 0.0451(8) Uani 1 1 d . .
H16A H -1.8474 -0.5025 0.1403 0.054 Uiso 1 1 calc R U
H16B H -1.7883 -0.5955 0.1042 0.054 Uiso 1 1 calc R U
C17 C -1.9633(3) -0.5311(2) 0.06856(10) 0.0433(8) Uani 1 1 d . .
H17A H -1.9280 -0.5518 0.0354 0.052 Uiso 1 1 calc R U
H17B H -1.9875 -0.4592 0.0716 0.052 Uiso 1 1 calc R U
C18 C -2.1290(3) -0.6108(2) 0.07262(10) 0.0457(8) Uani 1 1 d . .
H18A H -2.1051 -0.6828 0.0699 0.055 Uiso 1 1 calc R U
H18B H -2.1661 -0.5896 0.1055 0.055 Uiso 1 1 calc R U
C19 C -2.2750(3) -0.6172(2) 0.03314(11) 0.0486(8) Uani 1 1 d . .
H19A H -2.2369 -0.6372 0.0003 0.058 Uiso 1 1 calc R U
H19B H -2.2997 -0.5454 0.0362 0.058 Uiso 1 1 calc R U
C20 C -2.4410(3) -0.6981(3) 0.03630(12) 0.0635(10) Uani 1 1 d . .
H20A H -2.5268 -0.6981 0.0100 0.095 Uiso 1 1 calc R U
H20B H -2.4824 -0.6776 0.0682 0.095 Uiso 1 1 calc R U
H20C H -2.4187 -0.7698 0.0328 0.095 Uiso 1 1 calc R U
C21 C 0.5003(3) 0.5941(2) 0.43596(10) 0.0414(8) Uani 1 1 d . .
H21 H 0.4515 0.5985 0.4729 0.050 Uiso 1 1 calc R U
C22 C 0.3993(3) 0.6319(2) 0.38972(9) 0.0306(7) Uani 1 1 d . .
C23 C 0.2384(3) 0.6768(2) 0.39870(10) 0.0349(7) Uani 1 1 d . .
H23A H 0.2540 0.7454 0.3878 0.042 Uiso 1 1 calc R U
H23B H 0.1411 0.6266 0.3774 0.042 Uiso 1 1 calc R U
C24 C 0.1911(3) 0.6960(2) 0.45171(10) 0.0359(7) Uani 1 1 d . .
H24A H 0.2892 0.7422 0.4741 0.043 Uiso 1 1 calc R U
H24B H 0.0959 0.7328 0.4538 0.043 Uiso 1 1 calc R U
C25 C 0.2656(3) 0.5311(2) 0.28707(9) 0.0363(7) Uani 1 1 d . .
H25A H 0.2171 0.5952 0.2901 0.044 Uiso 1 1 calc R U
H25B H 0.3167 0.5224 0.2557 0.044 Uiso 1 1 calc R U
C26 C 0.1177(3) 0.4320(2) 0.28397(9) 0.0359(7) Uani 1 1 d . .
H26A H 0.1635 0.3668 0.2772 0.043 Uiso 1 1 calc R U
H26B H 0.0736 0.4366 0.3164 0.043 Uiso 1 1 calc R U
C27 C -0.0323(3) 0.4201(2) 0.24422(10) 0.0373(7) Uani 1 1 d . .
H27A H -0.0717 0.4877 0.2491 0.045 Uiso 1 1 calc R U
H27B H 0.0090 0.4083 0.2114 0.045 Uiso 1 1 calc R U
C28 C -0.1843(3) 0.3272(2) 0.24510(10) 0.0368(7) Uani 1 1 d . .
H28A H -0.2166 0.3342 0.2790 0.044 Uiso 1 1 calc R U
H28B H -0.1482 0.2588 0.2363 0.044 Uiso 1 1 calc R U
C29 C -0.3424(3) 0.3229(2) 0.20972(10) 0.0400(7) Uani 1 1 d . .
H29A H -0.3108 0.3133 0.1757 0.048 Uiso 1 1 calc R U
H29B H -0.3754 0.3925 0.2177 0.048 Uiso 1 1 calc R U
C30 C -0.4985(3) 0.2329(2) 0.21144(10) 0.0398(7) Uani 1 1 d . .
H30A H -0.5282 0.2406 0.2456 0.048 Uiso 1 1 calc R U
H30B H -0.4676 0.1629 0.2020 0.048 Uiso 1 1 calc R U
C31 C -0.6568(3) 0.2334(2) 0.17705(10) 0.0426(8) Uani 1 1 d . .
H31A H -0.6846 0.3044 0.1858 0.051 Uiso 1 1 calc R U
H31B H -0.6276 0.2235 0.1428 0.051 Uiso 1 1 calc R U
C32 C -0.8162(3) 0.1468(2) 0.17923(10) 0.0406(7) Uani 1 1 d . .
H32A H -0.8506 0.1596 0.2129 0.049 Uiso 1 1 calc R U
H32B H -0.7869 0.0760 0.1726 0.049 Uiso 1 1 calc R U
C33 C -0.9692(3) 0.1445(2) 0.14202(10) 0.0418(8) Uani 1 1 d . .
H33A H -0.9977 0.2155 0.1487 0.050 Uiso 1 1 calc R U
H33B H -0.9343 0.1319 0.1084 0.050 Uiso 1 1 calc R U
C34 C -1.1308(3) 0.0583(2) 0.14364(10) 0.0402(7) Uani 1 1 d . .
H34A H -1.1021 -0.0127 0.1377 0.048 Uiso 1 1 calc R U
H34B H -1.1679 0.0720 0.1769 0.048 Uiso 1 1 calc R U
C35 C -1.2799(3) 0.0555(2) 0.10549(10) 0.0424(8) Uani 1 1 d . .
H35A H -1.2427 0.0407 0.0722 0.051 Uiso 1 1 calc R U
H35B H -1.3060 0.1272 0.1110 0.051 Uiso 1 1 calc R U
C36 C -1.4452(3) -0.0282(2) 0.10672(10) 0.0403(7) Uani 1 1 d . .
H36A H -1.4201 -0.1002 0.1006 0.048 Uiso 1 1 calc R U
H36B H -1.4823 -0.0140 0.1400 0.048 Uiso 1 1 calc R U
C37 C -1.5925(3) -0.0282(2) 0.06873(10) 0.0444(8) Uani 1 1 d . .
H37A H -1.5553 -0.0431 0.0355 0.053 Uiso 1 1 calc R U
H37B H -1.6157 0.0443 0.0745 0.053 Uiso 1 1 calc R U
C38 C -1.7596(3) -0.1096(2) 0.06952(10) 0.0411(7) Uani 1 1 d . .
H38A H -1.7365 -0.1820 0.0646 0.049 Uiso 1 1 calc R U
H38B H -1.7998 -0.0933 0.1023 0.049 Uiso 1 1 calc R U
C39 C -1.9016(3) -0.1096(3) 0.03005(11) 0.0547(9) Uani 1 1 d . .
H39A H -1.8611 -0.1260 -0.0027 0.066 Uiso 1 1 calc R U
H39B H -1.9235 -0.0368 0.0349 0.066 Uiso 1 1 calc R U
C40 C -2.0714(3) -0.1904(3) 0.03032(11) 0.0612(9) Uani 1 1 d . .
H40A H -2.1527 -0.1876 0.0034 0.092 Uiso 1 1 calc R U
H40B H -2.1172 -0.1718 0.0617 0.092 Uiso 1 1 calc R U
H40C H -2.0511 -0.2627 0.0261 0.092 Uiso 1 1 calc R U
B1 B 0.0439(4) 0.0381(2) 0.33665(12) 0.0339(8) Uani 1 1 d . .
B2 B 0.0039(4) -0.0017(2) 0.39488(11) 0.0357(8) Uani 1 1 d . .
H2 H -0.1217 -0.0525 0.3991 0.043 Uiso 1 1 calc R U
B3 B 0.2009(4) -0.0136(3) 0.42479(12) 0.0396(9) Uani 1 1 d . .
H3 H 0.2050 -0.0731 0.4486 0.048 Uiso 1 1 calc R U
B4 B 0.3655(4) 0.0188(3) 0.38577(12) 0.0423(9) Uani 1 1 d . .
H4 H 0.4770 -0.0198 0.3838 0.051 Uiso 1 1 calc R U
B5 B 0.2694(4) 0.0527(3) 0.33221(13) 0.0388(9) Uani 1 1 d . .
H5 H 0.3190 0.0369 0.2955 0.047 Uiso 1 1 calc R U
B6 B 0.1552(4) -0.0542(3) 0.35845(12) 0.0364(8) Uani 1 1 d . .
H6 H 0.1300 -0.1404 0.3390 0.044 Uiso 1 1 calc R U
B7 B 0.1875(4) 0.1686(3) 0.35289(12) 0.0394(9) Uani 1 1 d . .
H7 H 0.1822 0.2301 0.3302 0.047 Uiso 1 1 calc R U
B8 B 0.3847(4) 0.1568(3) 0.38235(13) 0.0430(9) Uani 1 1 d . .
H8 H 0.5089 0.2097 0.3786 0.052 Uiso 1 1 calc R U
B9 B 0.3430(4) 0.1157(3) 0.43902(13) 0.0438(9) Uani 1 1 d . .
H9 H 0.4404 0.1420 0.4720 0.053 Uiso 1 1 calc R U
B10 B 0.1214(4) 0.1017(3) 0.44430(12) 0.0383(9) Uani 1 1 d . .
H10 H 0.0730 0.1194 0.4811 0.046 Uiso 1 1 calc R U
B11 B 0.4154(4) 0.5535(2) 0.33144(11) 0.0342(8) Uani 1 1 d . .
B12 B 0.5430(4) 0.4628(3) 0.34648(12) 0.0344(8) Uani 1 1 d . .
H12 H 0.5269 0.3806 0.3229 0.041 Uiso 1 1 calc R U
B13 B 0.7491(4) 0.5411(3) 0.37552(12) 0.0370(9) Uani 1 1 d . .
H13 H 0.8673 0.5099 0.3705 0.044 Uiso 1 1 calc R U
B14 B 0.7500(4) 0.6805(3) 0.38010(12) 0.0366(9) Uani 1 1 d . .
H14 H 0.8688 0.7407 0.3782 0.044 Uiso 1 1 calc R U
B15 B 0.5453(4) 0.6867(3) 0.35402(11) 0.0331(8) Uani 1 1 d . .
H15 H 0.5285 0.7527 0.3352 0.040 Uiso 1 1 calc R U
B16 B 0.6418(4) 0.5825(3) 0.32632(12) 0.0364(8) Uani 1 1 d . .
H16 H 0.6906 0.5792 0.2894 0.044 Uiso 1 1 calc R U
B17 B 0.5927(3) 0.7120(2) 0.41880(11) 0.0311(8) Uani 1 1 d . .
H17 H 0.6060 0.7937 0.4425 0.037 Uiso 1 1 calc R U
B18 B 0.7184(4) 0.6232(3) 0.43355(12) 0.0380(9) Uani 1 1 d . .
H18 H 0.8148 0.6459 0.4667 0.046 Uiso 1 1 calc R U
B19 B 0.5912(4) 0.4882(2) 0.41273(12) 0.0360(8) Uani 1 1 d . .
H19 H 0.6057 0.4231 0.4324 0.043 Uiso 1 1 calc R U
B20 B 0.3874(4) 0.4971(2) 0.38600(11) 0.0326(8) Uani 1 1 d . .
H20 H 0.2677 0.4384 0.3886 0.039 Uiso 1 1 calc R U

loop_
_atom_site_aniso_label
_atom_site_aniso_U_11
_atom_site_aniso_U_22
_atom_site_aniso_U_33
_atom_site_aniso_U_23
_atom_site_aniso_U_13
_atom_site_aniso_U_12
O1 0.0423(12) 0.0281(11) 0.0479(13) 0.0057(9) 0.0040(9) 0.0053(10)
O2 0.0474(12) 0.0333(12) 0.0446(13) 0.0088(9) 0.0145(9) 0.0088(9)
C1 0.0357(17) 0.0351(18) 0.061(2) -0.0028(15) 0.0010(14) 0.0068(14)
C2 0.0259(15) 0.0231(16) 0.0513(19) 0.0031(13) 0.0037(13) 0.0039(13)
C3 0.0281(16) 0.0316(18) 0.063(2) 0.0032(15) 0.0043(14) 0.0082(14)
C4 0.0308(16) 0.0265(17) 0.051(2) 0.0028(14) -0.0011(14) 0.0080(13)
C5 0.0368(17) 0.0351(18) 0.0452(19) 0.0104(14) 0.0006(13) 0.0070(14)
C6 0.0337(17) 0.0302(17) 0.0415(18) 0.0023(13) -0.0014(13) 0.0046(13)
C7 0.0360(17) 0.0379(18) 0.0396(18) 0.0059(14) -0.0001(13) 0.0088(14)
C8 0.0337(17) 0.0337(17) 0.0411(18) 0.0052(14) -0.0032(13) 0.0056(14)
C9 0.0381(17) 0.0348(18) 0.0436(19) 0.0078(14) -0.0020(14) 0.0047(14)
C10 0.0394(18) 0.0399(18) 0.0410(19) 0.0087(14) -0.0030(14) 0.0046(14)
C11 0.0382(17) 0.0413(18) 0.0408(19) 0.0094(14) -0.0039(14) 0.0060(14)
C12 0.0365(17) 0.0399(18) 0.0460(19) 0.0081(14) -0.0032(14) 0.0042(14)
C13 0.0393(18) 0.0388(18) 0.0415(19) 0.0071(14) -0.0021(14) 0.0062(15)
C14 0.0364(17) 0.0459(19) 0.0436(19) 0.0082(15) -0.0019(14) 0.0037(15)
C15 0.0369(18) 0.0414(19) 0.047(2) 0.0085(15) -0.0033(14) 0.0026(15)
C16 0.0365(18) 0.050(2) 0.0446(19) 0.0105(15) -0.0014(14) 0.0015(15)
C17 0.0390(18) 0.0408(19) 0.0455(19) 0.0068(14) -0.0003(14) 0.0025(15)
C18 0.0403(18) 0.048(2) 0.0426(19) 0.0062(15) 0.0025(14) 0.0000(15)
C19 0.0362(18) 0.052(2) 0.051(2) 0.0062(16) -0.0026(14) 0.0022(15)
C20 0.0396(19) 0.068(2) 0.071(2) 0.0068(19) -0.0015(16) -0.0047(18)
C21 0.0366(17) 0.0368(18) 0.051(2) 0.0112(15) 0.0011(14) 0.0089(14)
C22 0.0258(15) 0.0280(16) 0.0379(18) 0.0062(13) 0.0015(12) 0.0075(13)
C23 0.0313(16) 0.0288(17) 0.046(2) 0.0085(14) 0.0038(13) 0.0090(13)
C24 0.0320(16) 0.0274(17) 0.049(2) 0.0077(14) 0.0067(13) 0.0079(13)
C25 0.0326(16) 0.0371(17) 0.0375(18) 0.0079(13) 0.0031(13) 0.0046(14)
C26 0.0334(16) 0.0368(18) 0.0367(18) 0.0064(13) 0.0030(13) 0.0073(14)
C27 0.0342(17) 0.0359(17) 0.0394(18) 0.0063(14) 0.0009(13) 0.0054(14)
C28 0.0337(16) 0.0367(18) 0.0394(18) 0.0081(14) 0.0018(13) 0.0076(14)
C29 0.0327(17) 0.0405(18) 0.0426(19) 0.0070(14) -0.0021(13) 0.0027(14)
C30 0.0361(17) 0.0382(18) 0.0412(18) 0.0042(14) 0.0005(13) 0.0044(14)
C31 0.0339(17) 0.0436(19) 0.0470(19) 0.0088(15) -0.0002(14) 0.0033(14)
C32 0.0334(17) 0.0385(18) 0.0471(19) 0.0077(14) 0.0016(14) 0.0043(14)
C33 0.0348(17) 0.0407(19) 0.0467(19) 0.0094(15) -0.0009(14) 0.0028(14)
C34 0.0350(17) 0.0394(18) 0.0432(19) 0.0079(14) -0.0012(13) 0.0042(14)
C35 0.0364(17) 0.0418(19) 0.0462(19) 0.0118(15) -0.0012(14) 0.0021(14)
C36 0.0357(17) 0.0421(18) 0.0414(19) 0.0086(14) 0.0024(13) 0.0061(14)
C37 0.0404(18) 0.0456(19) 0.0431(19) 0.0110(15) -0.0031(14) 0.0015(15)
C38 0.0350(17) 0.0399(18) 0.0436(19) 0.0054(14) 0.0004(14) 0.0021(14)
C39 0.0418(19) 0.063(2) 0.052(2) 0.0138(17) -0.0074(15) -0.0028(16)
C40 0.0390(19) 0.071(2) 0.063(2) 0.0065(18) -0.0050(16) -0.0007(17)
B1 0.0332(19) 0.0223(19) 0.046(2) 0.0062(16) 0.0070(15) 0.0062(15)
B2 0.038(2) 0.0237(19) 0.044(2) 0.0048(16) 0.0022(15) 0.0059(15)
B3 0.041(2) 0.038(2) 0.042(2) 0.0108(17) 0.0001(16) 0.0140(17)
B4 0.033(2) 0.037(2) 0.056(2) 0.0045(17) 0.0016(16) 0.0121(16)
B5 0.034(2) 0.035(2) 0.047(2) 0.0055(17) 0.0082(16) 0.0113(16)
B6 0.0350(19) 0.0283(19) 0.045(2) 0.0050(16) 0.0014(15) 0.0096(16)
B7 0.0317(19) 0.034(2) 0.054(2) 0.0127(17) 0.0059(16) 0.0063(16)
B8 0.0251(19) 0.038(2) 0.065(3) 0.0048(18) 0.0070(16) 0.0100(16)
B9 0.036(2) 0.041(2) 0.053(2) 0.0023(18) -0.0070(16) 0.0142(17)
B10 0.037(2) 0.032(2) 0.042(2) 0.0056(16) -0.0005(16) 0.0044(16)
B11 0.0341(19) 0.030(2) 0.037(2) 0.0054(16) 0.0052(15) 0.0062(16)
B12 0.0308(19) 0.0297(19) 0.041(2) 0.0039(16) 0.0059(15) 0.0060(15)
B13 0.0312(19) 0.032(2) 0.048(2) 0.0072(16) 0.0052(15) 0.0088(16)
B14 0.0253(18) 0.035(2) 0.049(2) 0.0097(16) 0.0058(15) 0.0045(15)
B15 0.0284(18) 0.034(2) 0.039(2) 0.0145(16) 0.0059(15) 0.0056(15)
B16 0.0291(19) 0.037(2) 0.044(2) 0.0086(16) 0.0094(15) 0.0078(16)
B17 0.0258(18) 0.0234(18) 0.039(2) 0.0030(15) -0.0030(14) 0.0007(14)
B18 0.0244(18) 0.037(2) 0.050(2) 0.0070(17) 0.0004(15) 0.0052(16)
B19 0.0308(19) 0.030(2) 0.051(2) 0.0119(16) 0.0052(15) 0.0127(15)
B20 0.0303(18) 0.0280(19) 0.039(2) 0.0059(15) 0.0024(15) 0.0073(15)

loop_
_atom_type_symbol
_atom_type_description
_atom_type_scat_dispersion_real
_atom_type_scat_dispersion_imag
_atom_type_scat_source
C C 0.0181 0.0091 'International Tables Vol C Tables 4.2.6.8 and 6.1.1.4'
H H 0.0000 0.0000 'International Tables Vol C Tables 4.2.6.8 and 6.1.1.4'
B B 0.0090 0.0039 'International Tables Vol C Tables 4.2.6.8 and 6.1.1.4'
O O 0.0492 0.0322 'International Tables Vol C Tables 4.2.6.8 and 6.1.1.4'

loop_
_geom_angle_atom_site_label_1
_geom_angle_atom_site_label_2
_geom_angle_atom_site_label_3
_geom_angle
C4 O1 H1 109.5
C24 O2 H2A 109.5
C2 C1 H1A 120.7
C2 C1 B7 61.36(16)
C2 C1 B8 110.8(2)
C2 C1 B9 110.9(2)
C2 C1 B10 61.27(16)
B7 C1 H1A 118.4
B7 C1 B8 62.00(17)
B8 C1 H1A 119.3
B9 C1 H1A 119.1
B9 C1 B7 113.2(2)
B9 C1 B8 62.07(18)
B10 C1 H1A 118.6
B10 C1 B7 113.2(2)
B10 C1 B8 112.9(2)
B10 C1 B9 61.99(18)
C1 C2 B1 110.95(19)
C1 C2 B2 110.6(2)
C1 C2 B7 60.94(16)
C1 C2 B10 60.46(16)
C3 C2 C1 120.2(2)
C3 C2 B1 120.4(2)
C3 C2 B2 118.3(2)
C3 C2 B7 120.5(2)
C3 C2 B10 116.6(2)
B2 C2 B1 63.16(17)
B2 C2 B7 113.3(2)
B2 C2 B10 62.23(17)
B7 C2 B1 61.88(16)
B10 C2 B1 113.9(2)
B10 C2 B7 112.2(2)
C2 C3 H3A 107.7
C2 C3 H3B 107.7
H3A C3 H3B 107.1
C4 C3 C2 118.4(2)
C4 C3 H3A 107.7
C4 C3 H3B 107.7
O1 C4 C3 110.4(2)
O1 C4 H4A 109.6
O1 C4 H4B 109.6
C3 C4 H4A 109.6
C3 C4 H4B 109.6
H4A C4 H4B 108.1
H5A C5 H5B 107.2
C6 C5 H5A 107.9
C6 C5 H5B 107.9
C6 C5 B1 117.6(2)
B1 C5 H5A 107.9
B1 C5 H5B 107.9
C5 C6 H6A 108.7
C5 C6 H6B 108.7
H6A C6 H6B 107.6
C7 C6 C5 114.2(2)
C7 C6 H6A 108.7
C7 C6 H6B 108.7
C6 C7 H7A 108.8
C6 C7 H7B 108.8
H7A C7 H7B 107.7
C8 C7 C6 113.8(2)
C8 C7 H7A 108.8
C8 C7 H7B 108.8
C7 C8 H8A 108.6
C7 C8 H8B 108.6
C7 C8 C9 114.8(2)
H8A C8 H8B 107.5
C9 C8 H8A 108.6
C9 C8 H8B 108.6
C8 C9 H9A 108.9
C8 C9 H9B 108.9
H9A C9 H9B 107.7
C10 C9 C8 113.5(2)
C10 C9 H9A 108.9
C10 C9 H9B 108.9
C9 C10 H10A 108.5
C9 C10 H10B 108.5
C9 C10 C11 115.3(2)
H10A C10 H10B 107.5
C11 C10 H10A 108.5
C11 C10 H10B 108.5
C10 C11 H11A 108.8
C10 C11 H11B 108.8
H11A C11 H11B 107.7
C12 C11 C10 113.7(2)
C12 C11 H11A 108.8
C12 C11 H11B 108.8
C11 C12 H12A 108.6
C11 C12 H12B 108.6
C11 C12 C13 114.6(2)
H12A C12 H12B 107.6
C13 C12 H12A 108.6
C13 C12 H12B 108.6
C12 C13 H13A 108.8
C12 C13 H13B 108.8
H13A C13 H13B 107.7
C14 C13 C12 114.0(2)
C14 C13 H13A 108.8
C14 C13 H13B 108.8
C13 C14 H14A 108.7
C13 C14 H14B 108.7
C13 C14 C15 114.1(2)
H14A C14 H14B 107.6
C15 C14 H14A 108.7
C15 C14 H14B 108.7
C14 C15 H15A 108.6
C14 C15 H15B 108.6
H15A C15 H15B 107.6
C16 C15 C14 114.5(2)
C16 C15 H15A 108.6
C16 C15 H15B 108.6
C15 C16 H16A 108.8
C15 C16 H16B 108.8
C15 C16 C17 113.9(2)
H16A C16 H16B 107.7
C17 C16 H16A 108.8
C17 C16 H16B 108.8
C16 C17 H17A 108.5
C16 C17 H17B 108.5
C16 C17 C18 115.3(2)
H17A C17 H17B 107.5
C18 C17 H17A 108.5
C18 C17 H17B 108.5
C17 C18 H18A 108.8
C17 C18 H18B 108.8
H18A C18 H18B 107.7
C19 C18 C17 113.8(2)
C19 C18 H18A 108.8
C19 C18 H18B 108.8
C18 C19 H19A 108.7
C18 C19 H19B 108.7
C18 C19 C20 114.4(2)
H19A C19 H19B 107.6
C20 C19 H19A 108.7
C20 C19 H19B 108.7
C19 C20 H20A 109.5
C19 C20 H20B 109.5
C19 C20 H20C 109.5
H20A C20 H20B 109.5
H20A C20 H20C 109.5
H20B C20 H20C 109.5
C22 C21 H21 121.4
C22 C21 B17 61.00(15)
C22 C21 B18 110.7(2)
C22 C21 B19 110.4(2)
C22 C21 B20 60.33(15)
B17 C21 H21 119.1
B17 C21 B20 112.1(2)
B18 C21 H21 118.5
B18 C21 B17 61.71(16)
B18 C21 B20 113.9(2)
B19 C21 H21 118.8
B19 C21 B17 112.9(2)
B19 C21 B18 62.93(17)
B19 C21 B20 62.38(17)
B20 C21 H21 118.7
C21 C22 B11 111.9(2)
C21 C22 B15 109.94(18)
C21 C22 B17 60.89(15)
C21 C22 B20 61.43(16)
C23 C22 C21 119.6(2)
C23 C22 B11 119.9(2)
C23 C22 B15 120.1(2)
C23 C22 B17 117.1(2)
C23 C22 B20 119.2(2)
B15 C22 B11 62.18(16)
B15 C22 B17 61.49(16)
B15 C22 B20 112.8(2)
B17 C22 B11 113.52(19)
B20 C22 B11 62.82(16)
B20 C22 B17 113.0(2)
C22 C23 H23A 108.1
C22 C23 H23B 108.1
H23A C23 H23B 107.3
C24 C23 C22 116.9(2)
C24 C23 H23A 108.1
C24 C23 H23B 108.1
O2 C24 C23 109.8(2)
O2 C24 H24A 109.7
O2 C24 H24B 109.7
C23 C24 H24A 109.7
C23 C24 H24B 109.7
H24A C24 H24B 108.2
H25A C25 H25B 107.3
C26 C25 H25A 108.2
C26 C25 H25B 108.2
C26 C25 B11 116.5(2)
B11 C25 H25A 108.2
B11 C25 H25B 108.2
C25 C26 H26A 108.6
C25 C26 H26B 108.6
H26A C26 H26B 107.5
C27 C26 C25 114.8(2)
C27 C26 H26A 108.6
C27 C26 H26B 108.6
C26 C27 H27A 108.8
C26 C27 H27B 108.8
H27A C27 H27B 107.7
C28 C27 C26 113.7(2)
C28 C27 H27A 108.8
C28 C27 H27B 108.8
C27 C28 H28A 108.8
C27 C28 H28B 108.8
C27 C28 C29 114.0(2)
H28A C28 H28B 107.6
C29 C28 H28A 108.8
C29 C28 H28B 108.8
C28 C29 H29A 108.6
C28 C29 H29B 108.6
C28 C29 C30 114.8(2)
H29A C29 H29B 107.5
C30 C29 H29A 108.6
C30 C29 H29B 108.6
C29 C30 H30A 108.9
C29 C30 H30B 108.9
C29 C30 C31 113.5(2)
H30A C30 H30B 107.7
C31 C30 H30A 108.9
C31 C30 H30B 108.9
C30 C31 H31A 108.6
C30 C31 H31B 108.6
H31A C31 H31B 107.6
C32 C31 C30 114.7(2)
C32 C31 H31A 108.6
C32 C31 H31B 108.6
C31 C32 H32A 108.8
C31 C32 H32B 108.8
C31 C32 C33 113.6(2)
H32A C32 H32B 107.7
C33 C32 H32A 108.8
C33 C32 H32B 108.8
C32 C33 H33A 108.6
C32 C33 H33B 108.6
H33A C33 H33B 107.6
C34 C33 C32 114.5(2)
C34 C33 H33A 108.6
C34 C33 H33B 108.6
C33 C34 H34A 108.8
C33 C34 H34B 108.8
H34A C34 H34B 107.7
C35 C34 C33 113.6(2)
C35 C34 H34A 108.8
C35 C34 H34B 108.8
C34 C35 H35A 108.5
C34 C35 H35B 108.5
C34 C35 C36 115.2(2)
H35A C35 H35B 107.5
C36 C35 H35A 108.5
C36 C35 H35B 108.5
C35 C36 H36A 108.7
C35 C36 H36B 108.7
H36A C36 H36B 107.6
C37 C36 C35 114.0(2)
C37 C36 H36A 108.7
C37 C36 H36B 108.7
C36 C37 H37A 108.5
C36 C37 H37B 108.5
C36 C37 C38 115.3(2)
H37A C37 H37B 107.5
C38 C37 H37A 108.5
C38 C37 H37B 108.5
C37 C38 H38A 108.8
C37 C38 H38B 108.8
H38A C38 H38B 107.7
C39 C38 C37 113.7(2)
C39 C38 H38A 108.8
C39 C38 H38B 108.8
C38 C39 H39A 108.6
C38 C39 H39B 108.6
C38 C39 C40 114.6(2)
H39A C39 H39B 107.6
C40 C39 H39A 108.6
C40 C39 H39B 108.6
C39 C40 H40A 109.5
C39 C40 H40B 109.5
C39 C40 H40C 109.5
H40A C40 H40B 109.5
H40A C40 H40C 109.5
H40B C40 H40C 109.5
C2 B1 B2 57.14(16)
C2 B1 B5 104.0(2)
C2 B1 B6 103.0(2)
C2 B1 B7 58.63(16)
C5 B1 C2 120.9(2)
C5 B1 B2 123.7(2)
C5 B1 B5 124.7(2)
C5 B1 B6 128.2(2)
C5 B1 B7 118.7(2)
B5 B1 B2 106.7(2)
B5 B1 B6 60.07(16)
B5 B1 B7 59.12(17)
B6 B1 B2 59.16(17)
B7 B1 B2 105.8(2)
B7 B1 B6 106.5(2)
C2 B2 B1 59.70(16)
C2 B2 H2 123.7
C2 B2 B3 105.4(2)
C2 B2 B6 105.8(2)
C2 B2 B10 59.43(16)
B1 B2 H2 120.6
B3 B2 B1 108.9(2)
B3 B2 H2 122.3
B6 B2 B1 60.18(17)
B6 B2 H2 122.3
B6 B2 B3 60.41(17)
B10 B2 B1 108.9(2)
B10 B2 H2 121.9
B10 B2 B3 58.81(17)
B10 B2 B6 107.4(2)
B2 B3 H3 121.7
B2 B3 B4 107.7(2)
B2 B3 B6 59.73(17)
B4 B3 H3 121.9
B4 B3 B6 59.89(17)
B6 B3 H3 121.9
B9 B3 B2 108.3(2)
B9 B3 H3 121.5
B9 B3 B4 59.91(18)
B9 B3 B6 107.9(2)
B10 B3 B2 60.21(17)
B10 B3 H3 121.6
B10 B3 B4 108.0(2)
B10 B3 B6 107.9(2)
B10 B3 B9 60.24(18)
B3 B4 H4 121.9
B3 B4 B5 108.0(2)
B5 B4 H4 121.7
B6 B4 B3 60.15(17)
B6 B4 H4 121.5
B6 B4 B5 60.24(17)
B8 B4 B3 107.4(2)
B8 B4 H4 122.0
B8 B4 B5 59.72(18)
B8 B4 B6 107.9(2)
B9 B4 B3 59.58(18)
B9 B4 H4 122.0
B9 B4 B5 107.7(2)
B9 B4 B6 107.9(2)
B9 B4 B8 59.88(18)
B1 B5 B4 108.7(2)
B1 B5 H5 120.8
B1 B5 B6 60.18(16)
B4 B5 H5 121.8
B4 B5 B6 59.73(17)
B6 B5 H5 122.2
B7 B5 B1 60.43(17)
B7 B5 B4 107.8(2)
B7 B5 H5 121.8
B7 B5 B6 107.6(2)
B7 B5 B8 60.20(17)
B8 B5 B1 109.1(2)
B8 B5 B4 59.80(18)
B8 B5 H5 121.5
B8 B5 B6 107.6(2)
B1 B6 H6 121.0
B2 B6 B1 60.67(17)
B2 B6 B3 59.86(17)
B2 B6 B4 107.9(2)
B2 B6 B5 107.6(2)
B2 B6 H6 121.8
B3 B6 B1 108.8(2)
B3 B6 B5 107.7(2)
B3 B6 H6 121.6
B4 B6 B1 108.6(2)
B4 B6 B3 59.96(17)
B4 B6 B5 60.03(17)
B4 B6 H6 121.6
B5 B6 B1 59.74(17)
B5 B6 H6 122.2
C1 B7 C2 57.70(16)
C1 B7 B1 106.4(2)
C1 B7 B5 105.7(2)
C1 B7 H7 123.7
C1 B7 B8 59.00(17)
C2 B7 B1 59.49(16)
C2 B7 B5 105.6(2)
C2 B7 H7 124.0
C2 B7 B8 105.5(2)
B1 B7 H7 121.1
B5 B7 B1 60.45(18)
B5 B7 H7 122.6
B5 B7 B8 60.25(17)
B8 B7 B1 109.1(2)
B8 B7 H7 121.7
C1 B8 B4 105.0(2)
C1 B8 B5 105.1(2)
C1 B8 B7 59.00(17)
C1 B8 H8 124.4
C1 B8 B9 58.76(17)
B4 B8 H8 122.2
B5 B8 B4 60.49(18)
B5 B8 H8 122.1
B7 B8 B4 107.9(2)
B7 B8 B5 59.55(17)
B7 B8 H8 121.7
B9 B8 B4 60.00(19)
B9 B8 B5 108.4(2)
B9 B8 B7 108.0(2)
B9 B8 H8 121.4
C1 B9 B3 104.8(2)
C1 B9 B4 105.5(2)
C1 B9 B8 59.17(17)
C1 B9 H9 124.3
C1 B9 B10 58.69(16)
B3 B9 B4 60.50(18)
B3 B9 B8 108.4(2)
B3 B9 H9 122.4
B4 B9 H9 122.1
B8 B9 B4 60.12(18)
B8 B9 H9 121.2
B10 B9 B3 59.07(17)
B10 B9 B4 107.5(2)
B10 B9 B8 107.8(2)
B10 B9 H9 122.1
C1 B10 C2 58.28(16)
C1 B10 B2 105.7(2)
C1 B10 B3 106.5(2)
C1 B10 B9 59.32(17)
C1 B10 H10 123.6
C2 B10 B2 58.34(16)
C2 B10 B3 106.3(2)
C2 B10 B9 106.4(2)
C2 B10 H10 123.8
B2 B10 H10 121.7
B3 B10 B2 60.99(18)
B3 B10 B9 60.69(18)
B3 B10 H10 121.8
B9 B10 B2 109.3(2)
B9 B10 H10 121.2
C22 B11 B12 103.1(2)
C22 B11 B15 57.72(15)
C22 B11 B16 103.4(2)
C22 B11 B20 57.42(15)
C25 B11 C22 120.3(2)
C25 B11 B12 128.1(2)
C25 B11 B15 120.3(2)
C25 B11 B16 126.3(2)
C25 B11 B20 122.5(2)
B12 B11 B20 59.10(16)
B15 B11 B12 105.9(2)
B15 B11 B16 58.88(16)
B15 B11 B20 104.9(2)
B16 B11 B12 60.00(16)
B16 B11 B20 106.4(2)
B11 B12 H12 120.8
B13 B12 B11 108.5(2)
B13 B12 H12 121.8
B13 B12 B16 59.74(16)
B13 B12 B19 59.91(16)
B16 B12 B11 59.97(17)
B16 B12 H12 122.2
B19 B12 B11 109.1(2)
B19 B12 H12 121.5
B19 B12 B16 107.7(2)
B20 B12 B11 60.66(17)
B20 B12 H12 121.9
B20 B12 B13 107.6(2)
B20 B12 B16 107.6(2)
B20 B12 B19 59.94(16)
B12 B13 H13 121.5
B12 B13 B18 108.0(2)
B14 B13 B12 108.3(2)
B14 B13 H13 121.7
B14 B13 B16 60.16(17)
B14 B13 B18 59.79(17)
B14 B13 B19 107.8(2)
B16 B13 B12 60.20(16)
B16 B13 H13 121.5
B16 B13 B18 108.0(2)
B16 B13 B19 108.1(2)
B18 B13 H13 121.9
B19 B13 B12 60.06(16)
B19 B13 H13 121.8
B19 B13 B18 59.88(17)
B13 B14 H14 121.8
B13 B14 B16 60.08(17)
B13 B14 B18 60.63(18)
B15 B14 B13 106.9(2)
B15 B14 H14 122.7
B15 B14 B16 59.26(17)
B15 B14 B18 107.2(2)
B16 B14 H14 121.7
B17 B14 B13 107.6(2)
B17 B14 H14 122.2
B17 B14 B15 59.48(16)
B17 B14 B16 107.3(2)
B17 B14 B18 59.59(17)
B18 B14 H14 121.5
B18 B14 B16 108.6(2)
C22 B15 B11 60.11(16)
C22 B15 B14 106.6(2)
C22 B15 H15 123.3
C22 B15 B16 106.7(2)
C22 B15 B17 59.65(16)
B11 B15 H15 119.8
B14 B15 B11 110.4(2)
B14 B15 H15 121.3
B16 B15 B11 60.80(17)
B16 B15 B14 60.84(17)
B16 B15 H15 121.5
B17 B15 B11 110.3(2)
B17 B15 B14 60.01(17)
B17 B15 H15 120.8
B17 B15 B16 109.0(2)
B11 B16 B12 60.03(16)
B11 B16 H16 120.7
B12 B16 H16 122.2
B13 B16 B11 108.8(2)
B13 B16 B12 60.06(17)
B13 B16 B14 59.76(17)
B13 B16 H16 121.8
B14 B16 B11 109.2(2)
B14 B16 B12 107.8(2)
B14 B16 H16 121.4
B15 B16 B11 60.33(16)
B15 B16 B12 107.0(2)
B15 B16 B13 107.2(2)
B15 B16 B14 59.89(17)
B15 B16 H16 122.4
C21 B17 C22 58.11(14)
C21 B17 B14 106.3(2)
C21 B17 B15 105.6(2)
C21 B17 H17 123.8
C21 B17 B18 59.07(16)
C22 B17 B14 106.4(2)
C22 B17 B15 58.86(15)
C22 B17 H17 123.5
C22 B17 B18 106.3(2)
B14 B17 H17 121.9
B14 B17 B18 60.82(18)
B15 B17 B14 60.51(17)
B15 B17 H17 121.8
B15 B17 B18 109.0(2)
B18 B17 H17 121.3
C21 B18 B13 104.7(2)
C21 B18 B14 105.5(2)
C21 B18 B17 59.22(15)
C21 B18 H18 124.1
C21 B18 B19 58.48(15)
B13 B18 H18 122.9
B14 B18 B13 59.58(17)
B14 B18 H18 122.3
B14 B18 B19 107.6(2)
B17 B18 B13 106.8(2)
B17 B18 B14 59.58(17)
B17 B18 H18 122.0
B17 B18 B19 107.3(2)
B19 B18 B13 59.79(17)
B19 B18 H18 121.9
C21 B19 B12 105.4(2)
C21 B19 B13 105.2(2)
C21 B19 B18 58.60(16)
C21 B19 H19 124.2
C21 B19 B20 59.12(16)
B12 B19 H19 122.2
B13 B19 B12 60.04(17)
B13 B19 B18 60.33(17)
B13 B19 H19 122.3
B18 B19 B12 108.3(2)
B18 B19 H19 121.4
B20 B19 B12 59.53(16)
B20 B19 B13 107.4(2)
B20 B19 B18 107.7(2)
B20 B19 H19 121.9
C21 B20 B11 107.0(2)
C21 B20 B12 105.7(2)
C21 B20 B19 58.50(16)
C21 B20 H20 123.6
C22 B20 C21 58.24(15)
C22 B20 B11 59.76(16)
C22 B20 B12 105.8(2)
C22 B20 B19 105.6(2)
C22 B20 H20 123.7
B11 B20 H20 120.9
B12 B20 B11 60.24(17)
B12 B20 B19 60.53(17)
B12 B20 H20 122.6
B19 B20 B11 109.2(2)
B19 B20 H20 121.8

loop_
_geom_bond_atom_site_label_1
_geom_bond_atom_site_label_2
_geom_bond_distance
O1 H1 0.8200
O1 C4 1.428(3)
O2 H2A 0.8200
O2 C24 1.438(3)
C1 H1A 1.1000
C1 C2 1.657(3)
C1 B7 1.713(4)
C1 B8 1.713(4)
C1 B9 1.706(4)
C1 B10 1.694(4)
C2 C3 1.533(3)
C2 B1 1.735(4)
C2 B2 1.688(4)
C2 B7 1.720(4)
C2 B10 1.708(4)
C3 H3A 0.9700
C3 H3B 0.9700
C3 C4 1.495(3)
C4 H4A 0.9700
C4 H4B 0.9700
C5 H5A 0.9700
C5 H5B 0.9700
C5 C6 1.521(3)
C5 B1 1.584(4)
C6 H6A 0.9700
C6 H6B 0.9700
C6 C7 1.520(3)
C7 H7A 0.9700
C7 H7B 0.9700
C7 C8 1.516(3)
C8 H8A 0.9700
C8 H8B 0.9700
C8 C9 1.519(3)
C9 H9A 0.9700
C9 H9B 0.9700
C9 C10 1.515(3)
C10 H10A 0.9700
C10 H10B 0.9700
C10 C11 1.521(3)
C11 H11A 0.9700
C11 H11B 0.9700
C11 C12 1.516(3)
C12 H12A 0.9700
C12 H12B 0.9700
C12 C13 1.521(3)
C13 H13A 0.9700
C13 H13B 0.9700
C13 C14 1.517(3)
C14 H14A 0.9700
C14 H14B 0.9700
C14 C15 1.522(3)
C15 H15A 0.9700
C15 H15B 0.9700
C15 C16 1.515(3)
C16 H16A 0.9700
C16 H16B 0.9700
C16 C17 1.515(3)
C17 H17A 0.9700
C17 H17B 0.9700
C17 C18 1.516(3)
C18 H18A 0.9700
C18 H18B 0.9700
C18 C19 1.511(3)
C19 H19A 0.9700
C19 H19B 0.9700
C19 C20 1.519(3)
C20 H20A 0.9600
C20 H20B 0.9600
C20 H20C 0.9600
C21 H21 1.1000
C21 C22 1.658(3)
C21 B17 1.707(4)
C21 B18 1.704(4)
C21 B19 1.702(4)
C21 B20 1.713(4)
C22 C23 1.522(3)
C22 B11 1.737(4)
C22 B15 1.694(4)
C22 B17 1.708(4)
C22 B20 1.695(4)
C23 H23A 0.9700
C23 H23B 0.9700
C23 C24 1.507(3)
C24 H24A 0.9700
C24 H24B 0.9700
C25 H25A 0.9700
C25 H25B 0.9700
C25 C26 1.527(3)
C25 B11 1.584(4)
C26 H26A 0.9700
C26 H26B 0.9700
C26 C27 1.523(3)
C27 H27A 0.9700
C27 H27B 0.9700
C27 C28 1.516(3)
C28 H28A 0.9700
C28 H28B 0.9700
C28 C29 1.520(3)
C29 H29A 0.9700
C29 H29B 0.9700
C29 C30 1.521(3)
C30 H30A 0.9700
C30 H30B 0.9700
C30 C31 1.524(3)
C31 H31A 0.9700
C31 H31B 0.9700
C31 C32 1.515(3)
C32 H32A 0.9700
C32 H32B 0.9700
C32 C33 1.526(3)
C33 H33A 0.9700
C33 H33B 0.9700
C33 C34 1.521(3)
C34 H34A 0.9700
C34 H34B 0.9700
C34 C35 1.518(3)
C35 H35A 0.9700
C35 H35B 0.9700
C35 C36 1.522(3)
C36 H36A 0.9700
C36 H36B 0.9700
C36 C37 1.514(3)
C37 H37A 0.9700
C37 H37B 0.9700
C37 C38 1.514(3)
C38 H38A 0.9700
C38 H38B 0.9700
C38 C39 1.511(3)
C39 H39A 0.9700
C39 H39B 0.9700
C39 C40 1.523(3)
C40 H40A 0.9600
C40 H40B 0.9600
C40 H40C 0.9600
B1 B2 1.793(4)
B1 B5 1.777(4)
B1 B6 1.785(4)
B1 B7 1.776(4)
B2 H2 1.1000
B2 B3 1.769(4)
B2 B6 1.766(4)
B2 B10 1.755(4)
B3 H3 1.1000
B3 B4 1.775(4)
B3 B6 1.778(4)
B3 B9 1.759(4)
B3 B10 1.730(4)
B4 H4 1.1000
B4 B5 1.779(4)
B4 B6 1.774(4)
B4 B8 1.767(4)
B4 B9 1.765(5)
B5 H5 1.1000
B5 B6 1.783(4)
B5 B7 1.753(4)
B5 B8 1.765(4)
B6 H6 1.1000
B7 H7 1.1000
B7 B8 1.764(4)
B8 H8 1.1000
B8 B9 1.762(5)
B9 H9 1.1000
B9 B10 1.751(4)
B10 H10 1.1000
B11 B12 1.782(4)
B11 B15 1.772(4)
B11 B16 1.781(4)
B11 B20 1.789(4)
B12 H12 1.1000
B12 B13 1.778(4)
B12 B16 1.781(4)
B12 B19 1.779(4)
B12 B20 1.761(4)
B13 H13 1.1000
B13 B14 1.767(4)
B13 B16 1.773(4)
B13 B18 1.786(4)
B13 B19 1.776(4)
B14 H14 1.1000
B14 B15 1.758(4)
B14 B16 1.774(4)
B14 B17 1.749(4)
B14 B18 1.771(4)
B15 H15 1.1000
B15 B16 1.746(4)
B15 B17 1.739(4)
B16 H16 1.1000
B17 H17 1.1000
B17 B18 1.749(4)
B18 H18 1.1000
B18 B19 1.778(4)
B19 H19 1.1000
B19 B20 1.768(4)
B20 H20 1.1000

loop_
_geom_torsion_atom_site_label_1
_geom_torsion_atom_site_label_2
_geom_torsion_atom_site_label_3
_geom_torsion_atom_site_label_4
_geom_torsion
C1 C2 C3 C4 35.2(4)
C1 C2 B1 C5 -144.3(2)
C1 C2 B1 B2 103.2(2)
C1 C2 B1 B5 2.2(3)
C1 C2 B1 B6 64.1(2)
C1 C2 B1 B7 -37.4(2)
C1 C2 B2 B1 -103.8(2)
C1 C2 B2 B3 -0.6(3)
C1 C2 B2 B6 -63.6(2)
C1 C2 B2 B10 37.5(2)
C1 C2 B7 B1 139.5(2)
C1 C2 B7 B5 98.9(2)
C1 C2 B7 B8 36.1(2)
C1 C2 B10 B2 -139.0(2)
C1 C2 B10 B3 -99.7(2)
C1 C2 B10 B9 -36.2(2)
C1 B7 B8 B4 97.2(2)
C1 B7 B8 B5 135.0(2)
C1 B7 B8 B9 33.7(2)
C1 B8 B9 B3 96.6(2)
C1 B8 B9 B4 134.5(2)
C1 B8 B9 B10 34.1(2)
C1 B9 B10 C2 35.7(2)
C1 B9 B10 B2 97.2(2)
C1 B9 B10 B3 135.5(2)
C2 C1 B7 B1 -35.66(19)
C2 C1 B7 B5 -98.8(2)
C2 C1 B7 B8 -138.5(2)
C2 C1 B8 B4 -63.6(3)
C2 C1 B8 B5 -0.7(3)
C2 C1 B8 B7 38.5(2)
C2 C1 B8 B9 -103.4(2)
C2 C1 B9 B3 0.3(3)
C2 C1 B9 B4 63.2(3)
C2 C1 B9 B8 103.2(2)
C2 C1 B9 B10 -38.2(2)
C2 C1 B10 B2 35.42(19)
C2 C1 B10 B3 99.2(2)
C2 C1 B10 B9 138.8(2)
C2 C3 C4 O1 -73.8(3)
C2 B1 B2 B3 -97.2(2)
C2 B1 B2 B6 -134.3(2)
C2 B1 B2 B10 -34.69(19)
C2 B1 B5 B4 61.0(3)
C2 B1 B5 B6 97.2(2)
C2 B1 B5 B7 -39.33(19)
C2 B1 B5 B8 -2.6(3)
C2 B1 B6 B2 38.08(18)
C2 B1 B6 B3 1.2(3)
C2 B1 B6 B4 -62.5(2)
C2 B1 B6 B5 -98.8(2)
C2 B1 B7 C1 34.89(19)
C2 B1 B7 B5 133.9(2)
C2 B1 B7 B8 97.1(2)
C2 B2 B3 B4 -62.5(3)
C2 B2 B3 B6 -99.7(2)
C2 B2 B3 B9 0.8(3)
C2 B2 B3 B10 38.4(2)
C2 B2 B6 B1 -39.94(19)
C2 B2 B6 B3 99.0(2)
C2 B2 B6 B4 61.7(3)
C2 B2 B6 B5 -1.6(3)
C2 B2 B10 C1 -35.39(19)
C2 B2 B10 B3 -135.9(2)
C2 B2 B10 B9 -97.8(2)
C2 B7 B8 C1 -35.56(19)
C2 B7 B8 B4 61.6(3)
C2 B7 B8 B5 99.4(2)
C2 B7 B8 B9 -1.8(3)
C3 C2 B1 C5 3.9(3)
C3 C2 B1 B2 -108.7(2)
C3 C2 B1 B5 150.3(2)
C3 C2 B1 B6 -147.7(2)
C3 C2 B1 B7 110.7(3)
C3 C2 B2 B1 111.8(3)
C3 C2 B2 B3 -145.1(2)
C3 C2 B2 B6 151.9(2)
C3 C2 B2 B10 -107.0(3)
C3 C2 B7 C1 110.0(3)
C3 C2 B7 B1 -110.5(3)
C3 C2 B7 B5 -151.1(2)
C3 C2 B7 B8 146.1(2)
C3 C2 B10 C1 -111.3(2)
C3 C2 B10 B2 109.6(2)
C3 C2 B10 B3 149.0(2)
C3 C2 B10 B9 -147.5(2)
C5 C6 C7 C8 -176.9(2)
C5 B1 B2 C2 -107.7(3)
C5 B1 B2 B3 155.1(2)
C5 B1 B2 B6 117.9(3)
C5 B1 B2 B10 -142.4(3)
C5 B1 B5 B4 -154.2(2)
C5 B1 B5 B6 -118.0(3)
C5 B1 B5 B7 105.4(3)
C5 B1 B5 B8 142.2(3)
C5 B1 B6 B2 -110.7(3)
C5 B1 B6 B3 -147.5(3)
C5 B1 B6 B4 148.8(3)
C5 B1 B6 B5 112.5(3)
C5 B1 B7 C1 145.6(2)
C5 B1 B7 C2 110.7(3)
C5 B1 B7 B5 -115.4(3)
C5 B1 B7 B8 -152.2(2)
C6 C5 B1 C2 -86.4(3)
C6 C5 B1 B2 -17.5(4)
C6 C5 B1 B5 134.4(3)
C6 C5 B1 B6 57.5(4)
C6 C5 B1 B7 -155.1(2)
C6 C7 C8 C9 172.9(2)
C7 C8 C9 C10 -176.3(2)
C8 C9 C10 C11 178.2(2)
C9 C10 C11 C12 179.5(2)
C10 C11 C12 C13 -178.2(2)
C11 C12 C13 C14 178.8(2)
C12 C13 C14 C15 -179.4(2)
C13 C14 C15 C16 -178.8(2)
C14 C15 C16 C17 178.1(2)
C15 C16 C17 C18 179.8(2)
C16 C17 C18 C19 -179.1(2)
C17 C18 C19 C20 179.1(2)
C21 C22 C23 C24 6.6(3)
C21 C22 B11 C25 149.5(2)
C21 C22 B11 B12 -1.1(2)
C21 C22 B11 B15 -101.7(2)
C21 C22 B11 B16 -62.9(2)
C21 C22 B11 B20 38.14(19)
C21 C22 B15 B11 105.0(2)
C21 C22 B15 B14 0.6(3)
C21 C22 B15 B16 64.5(2)
C21 C22 B15 B17 -38.2(2)
C21 C22 B17 B14 99.3(2)
C21 C22 B17 B15 138.3(2)
C21 C22 B17 B18 35.6(2)
C21 C22 B20 B11 -139.3(2)
C21 C22 B20 B12 -98.9(2)
C21 C22 B20 B19 -35.80(18)
C21 B17 B18 B13 97.4(2)
C21 B17 B18 B14 135.2(2)
C21 B17 B18 B19 34.6(2)
C21 B18 B19 B12 97.2(2)
C21 B18 B19 B13 134.6(2)
C21 B18 B19 B20 34.3(2)
C21 B19 B20 C22 35.69(18)
C21 B19 B20 B11 98.5(2)
C21 B19 B20 B12 135.3(2)
C22 C21 B17 B14 -99.4(2)
C22 C21 B17 B15 -36.24(18)
C22 C21 B17 B18 -139.3(2)
C22 C21 B18 B13 -63.5(2)
C22 C21 B18 B14 -1.5(3)
C22 C21 B18 B17 37.6(2)
C22 C21 B18 B19 -103.0(2)
C22 C21 B19 B12 1.2(3)
C22 C21 B19 B13 63.7(2)
C22 C21 B19 B18 103.6(2)
C22 C21 B19 B20 -37.77(19)
C22 C21 B20 B11 36.10(18)
C22 C21 B20 B12 99.1(2)
C22 C21 B20 B19 138.6(2)
C22 C23 C24 O2 -66.4(3)
C22 B11 B12 B13 -61.9(2)
C22 B11 B12 B16 -98.0(2)
C22 B11 B12 B19 1.8(2)
C22 B11 B12 B20 38.38(18)
C22 B11 B15 B14 98.0(2)
C22 B11 B15 B16 134.6(2)
C22 B11 B15 B17 33.50(19)
C22 B11 B16 B12 97.6(2)
C22 B11 B16 B13 61.2(2)
C22 B11 B16 B14 -2.4(3)
C22 B11 B16 B15 -38.26(18)
C22 B11 B20 C21 -35.44(18)
C22 B11 B20 B12 -134.2(2)
C22 B11 B20 B19 -97.3(2)
C22 B15 B16 B11 40.17(19)
C22 B15 B16 B12 1.0(3)
C22 B15 B16 B13 -62.1(2)
C22 B15 B16 B14 -100.0(2)
C22 B15 B17 C21 35.91(18)
C22 B15 B17 B14 136.1(2)
C22 B15 B17 B18 98.0(2)
C22 B17 B18 C21 -35.21(19)
C22 B17 B18 B13 62.2(2)
C22 B17 B18 B14 100.0(2)
C22 B17 B18 B19 -0.6(3)
C23 C22 B11 C25 1.7(3)
C23 C22 B11 B12 -148.9(2)
C23 C22 B11 B15 110.5(2)
C23 C22 B11 B16 149.3(2)
C23 C22 B11 B20 -109.7(2)
C23 C22 B15 B11 -110.3(2)
C23 C22 B15 B14 145.4(2)
C23 C22 B15 B16 -150.8(2)
C23 C22 B15 B17 106.6(2)
C23 C22 B17 C21 110.5(2)
C23 C22 B17 B14 -150.2(2)
C23 C22 B17 B15 -111.2(2)
C23 C22 B17 B18 146.1(2)
C23 C22 B20 C21 -109.9(2)
C23 C22 B20 B11 110.8(2)
C23 C22 B20 B12 151.2(2)
C23 C22 B20 B19 -145.7(2)
C25 C26 C27 C28 -174.7(2)
C25 B11 B12 B13 150.7(3)
C25 B11 B12 B16 114.6(3)
C25 B11 B12 B19 -145.6(3)
C25 B11 B12 B20 -109.0(3)
C25 B11 B15 C22 108.8(3)
C25 B11 B15 B14 -153.2(2)
C25 B11 B15 B16 -116.6(3)
C25 B11 B15 B17 142.3(2)
C25 B11 B16 B12 -117.4(3)
C25 B11 B16 B13 -153.8(3)
C25 B11 B16 B14 142.6(3)
C25 B11 B16 B15 106.7(3)
C25 B11 B20 C21 -143.1(2)
C25 B11 B20 C22 -107.7(3)
C25 B11 B20 B12 118.1(3)
C25 B11 B20 B19 155.0(2)
C26 C25 B11 C22 -87.8(3)
C26 C25 B11 B12 54.8(4)
C26 C25 B11 B15 -155.8(2)
C26 C25 B11 B16 132.5(3)
C26 C25 B11 B20 -19.3(4)
C26 C27 C28 C29 173.2(2)
C27 C28 C29 C30 -177.9(2)
C28 C29 C30 C31 177.8(2)
C29 C30 C31 C32 -178.1(2)
C30 C31 C32 C33 -176.3(2)
C31 C32 C33 C34 -179.9(2)
C32 C33 C34 C35 -178.6(2)
C33 C34 C35 C36 -178.8(2)
C34 C35 C36 C37 179.3(2)
C35 C36 C37 C38 -179.2(2)
C36 C37 C38 C39 -178.2(2)
C37 C38 C39 C40 -179.7(2)
B1 C2 C3 C4 -110.0(3)
B1 C2 B2 B3 103.1(2)
B1 C2 B2 B6 40.17(19)
B1 C2 B2 B10 141.3(2)
B1 C2 B7 C1 -139.5(2)
B1 C2 B7 B5 -40.6(2)
B1 C2 B7 B8 -103.4(2)
B1 C2 B10 C1 101.4(2)
B1 C2 B10 B2 -37.6(2)
B1 C2 B10 B3 1.7(3)
B1 C2 B10 B9 65.3(3)
B1 C5 C6 C7 176.9(2)
B1 B2 B3 B4 0.1(3)
B1 B2 B3 B6 -37.0(2)
B1 B2 B3 B9 63.5(3)
B1 B2 B3 B10 101.1(2)
B1 B2 B6 B3 138.9(2)
B1 B2 B6 B4 101.7(2)
B1 B2 B6 B5 38.3(2)
B1 B2 B10 C1 -0.6(3)
B1 B2 B10 C2 34.80(19)
B1 B2 B10 B3 -101.1(2)
B1 B2 B10 B9 -63.0(3)
B1 B5 B6 B2 -38.7(2)
B1 B5 B6 B3 -101.9(2)
B1 B5 B6 B4 -139.7(2)
B1 B5 B7 C1 100.3(2)
B1 B5 B7 C2 40.12(19)
B1 B5 B7 B8 139.3(2)
B1 B5 B8 C1 2.0(3)
B1 B5 B8 B4 101.0(2)
B1 B5 B8 B7 -36.9(2)
B1 B5 B8 B9 63.6(3)
B1 B7 B8 C1 -98.1(2)
B1 B7 B8 B4 -0.9(3)
B1 B7 B8 B5 36.9(2)
B1 B7 B8 B9 -64.3(3)
B2 C2 C3 C4 176.2(2)
B2 C2 B1 C5 112.6(3)
B2 C2 B1 B5 -101.0(2)
B2 C2 B1 B6 -39.08(18)
B2 C2 B1 B7 -140.6(2)
B2 C2 B7 C1 -101.5(2)
B2 C2 B7 B1 38.1(2)
B2 C2 B7 B5 -2.5(3)
B2 C2 B7 B8 -65.3(3)
B2 C2 B10 C1 139.0(2)
B2 C2 B10 B3 39.3(2)
B2 C2 B10 B9 102.9(2)
B2 B1 B5 B4 1.6(3)
B2 B1 B5 B6 37.8(2)
B2 B1 B5 B7 -98.7(2)
B2 B1 B5 B8 -61.9(3)
B2 B1 B6 B3 -36.9(2)
B2 B1 B6 B4 -100.6(2)
B2 B1 B6 B5 -136.8(2)
B2 B1 B7 C1 1.3(3)
B2 B1 B7 C2 -33.64(18)
B2 B1 B7 B5 100.3(2)
B2 B1 B7 B8 63.5(3)
B2 B3 B4 B5 0.9(3)
B2 B3 B4 B6 -37.1(2)
B2 B3 B4 B8 63.9(3)
B2 B3 B4 B9 101.3(2)
B2 B3 B6 B1 37.2(2)
B2 B3 B6 B4 138.3(2)
B2 B3 B6 B5 100.5(2)
B2 B3 B9 C1 -0.7(3)
B2 B3 B9 B4 -100.3(2)
B2 B3 B9 B8 -62.6(3)
B2 B3 B9 B10 37.6(2)
B2 B3 B10 C1 -99.1(2)
B2 B3 B10 C2 -38.10(19)
B2 B3 B10 B9 -138.1(2)
B3 B2 B6 B1 -138.9(2)
B3 B2 B6 B4 -37.3(2)
B3 B2 B6 B5 -100.6(2)
B3 B2 B10 C1 100.5(2)
B3 B2 B10 C2 135.9(2)
B3 B2 B10 B9 38.1(2)
B3 B4 B5 B1 -1.6(3)
B3 B4 B5 B6 -37.9(2)
B3 B4 B5 B7 62.4(3)
B3 B4 B5 B8 100.1(2)
B3 B4 B6 B1 101.5(2)
B3 B4 B6 B2 37.2(2)
B3 B4 B6 B5 137.6(2)
B3 B4 B8 C1 -1.9(3)
B3 B4 B8 B5 -101.0(2)
B3 B4 B8 B7 -63.6(3)
B3 B4 B8 B9 37.3(2)
B3 B4 B9 C1 -98.5(2)
B3 B4 B9 B8 -138.0(2)
B3 B4 B9 B10 -37.1(2)
B3 B9 B10 C1 -135.5(2)
B3 B9 B10 C2 -99.7(2)
B3 B9 B10 B2 -38.2(2)
B4 B3 B6 B1 -101.1(2)
B4 B3 B6 B2 -138.3(2)
B4 B3 B6 B5 -37.8(2)
B4 B3 B9 C1 99.6(2)
B4 B3 B9 B8 37.7(2)
B4 B3 B9 B10 137.9(2)
B4 B3 B10 C1 1.5(3)
B4 B3 B10 C2 62.5(2)
B4 B3 B10 B2 100.6(2)
B4 B3 B10 B9 -37.5(2)
B4 B5 B6 B1 139.7(2)
B4 B5 B6 B2 100.9(2)
B4 B5 B6 B3 37.8(2)
B4 B5 B7 C1 -1.5(3)
B4 B5 B7 C2 -61.7(2)
B4 B5 B7 B1 -101.8(2)
B4 B5 B7 B8 37.5(2)
B4 B5 B8 C1 -99.0(2)
B4 B5 B8 B7 -137.9(2)
B4 B5 B8 B9 -37.4(2)
B4 B8 B9 C1 -134.5(2)
B4 B8 B9 B3 -37.9(2)
B4 B8 B9 B10 -100.4(2)
B4 B9 B10 C1 -97.8(2)
B4 B9 B10 C2 -62.1(3)
B4 B9 B10 B2 -0.5(3)
B4 B9 B10 B3 37.7(2)
B5 B1 B2 C2 96.1(2)
B5 B1 B2 B3 -1.1(3)
B5 B1 B2 B6 -38.2(2)
B5 B1 B2 B10 61.4(3)
B5 B1 B6 B2 136.8(2)
B5 B1 B6 B3 99.9(2)
B5 B1 B6 B4 36.3(2)
B5 B1 B7 C1 -99.0(2)
B5 B1 B7 C2 -133.9(2)
B5 B1 B7 B8 -36.8(2)
B5 B4 B6 B1 -36.1(2)
B5 B4 B6 B2 -100.4(2)
B5 B4 B6 B3 -137.6(2)
B5 B4 B8 C1 99.1(2)
B5 B4 B8 B7 37.4(2)
B5 B4 B8 B9 138.3(2)
B5 B4 B9 C1 2.4(3)
B5 B4 B9 B3 100.9(2)
B5 B4 B9 B8 -37.1(2)
B5 B4 B9 B10 63.8(3)
B5 B7 B8 C1 -135.0(2)
B5 B7 B8 B4 -37.8(2)
B5 B7 B8 B9 -101.2(2)
B5 B8 B9 C1 -96.9(2)
B5 B8 B9 B3 -0.3(3)
B5 B8 B9 B4 37.6(2)
B5 B8 B9 B10 -62.8(3)
B6 B1 B2 C2 134.3(2)
B6 B1 B2 B3 37.1(2)
B6 B1 B2 B10 99.6(2)
B6 B1 B5 B4 -36.2(2)
B6 B1 B5 B7 -136.5(2)
B6 B1 B5 B8 -99.8(2)
B6 B1 B7 C1 -60.6(3)
B6 B1 B7 C2 -95.5(2)
B6 B1 B7 B5 38.4(2)
B6 B1 B7 B8 1.6(3)
B6 B2 B3 B4 37.2(2)
B6 B2 B3 B9 100.5(2)
B6 B2 B3 B10 138.2(2)
B6 B2 B10 C1 63.1(3)
B6 B2 B10 C2 98.5(2)
B6 B2 B10 B3 -37.4(2)
B6 B2 B10 B9 0.7(3)
B6 B3 B4 B5 38.0(2)
B6 B3 B4 B8 101.0(2)
B6 B3 B4 B9 138.4(2)
B6 B3 B9 C1 62.5(3)
B6 B3 B9 B4 -37.1(2)
B6 B3 B9 B8 0.6(3)
B6 B3 B9 B10 100.8(2)
B6 B3 B10 C1 -61.8(3)
B6 B3 B10 C2 -0.8(3)
B6 B3 B10 B2 37.3(2)
B6 B3 B10 B9 -100.8(2)
B6 B4 B5 B1 36.4(2)
B6 B4 B5 B7 100.4(2)
B6 B4 B5 B8 138.1(2)
B6 B4 B8 C1 61.6(3)
B6 B4 B8 B5 -37.6(2)
B6 B4 B8 B7 -0.2(3)
B6 B4 B8 B9 100.7(2)
B6 B4 B9 C1 -61.3(3)
B6 B4 B9 B3 37.2(2)
B6 B4 B9 B8 -100.7(2)
B6 B4 B9 B10 0.2(3)
B6 B5 B7 C1 61.5(2)
B6 B5 B7 C2 1.4(3)
B6 B5 B7 B1 -38.8(2)
B6 B5 B7 B8 100.5(2)
B6 B5 B8 C1 -61.7(3)
B6 B5 B8 B4 37.3(2)
B6 B5 B8 B7 -100.6(2)
B6 B5 B8 B9 -0.1(3)
B7 C1 C2 C3 -110.4(3)
B7 C1 C2 B1 37.8(2)
B7 C1 C2 B2 105.9(2)
B7 C1 C2 B10 144.2(2)
B7 C1 B8 B4 -102.1(2)
B7 C1 B8 B5 -39.2(2)
B7 C1 B8 B9 -141.8(2)
B7 C1 B9 B3 -66.4(3)
B7 C1 B9 B4 -3.5(3)
B7 C1 B9 B8 36.4(2)
B7 C1 B9 B10 -104.9(2)
B7 C1 B10 C2 -33.9(2)
B7 C1 B10 B2 1.5(3)
B7 C1 B10 B3 65.2(3)
B7 C1 B10 B9 104.9(2)
B7 C2 C3 C4 -36.8(4)
B7 C2 B1 C5 -106.8(3)
B7 C2 B1 B2 140.6(2)
B7 C2 B1 B5 39.57(19)
B7 C2 B1 B6 101.5(2)
B7 C2 B2 B1 -37.5(2)
B7 C2 B2 B3 65.6(3)
B7 C2 B2 B6 2.6(3)
B7 C2 B2 B10 103.7(2)
B7 C2 B10 C1 33.5(2)
B7 C2 B10 B2 -105.5(2)
B7 C2 B10 B3 -66.2(3)
B7 C2 B10 B9 -2.7(3)
B7 B1 B2 C2 34.27(18)
B7 B1 B2 B3 -62.9(3)
B7 B1 B2 B6 -100.1(2)
B7 B1 B2 B10 -0.4(3)
B7 B1 B5 B4 100.4(2)
B7 B1 B5 B6 136.5(2)
B7 B1 B5 B8 36.8(2)
B7 B1 B6 B2 98.8(2)
B7 B1 B6 B3 61.9(3)
B7 B1 B6 B4 -1.7(3)
B7 B1 B6 B5 -38.0(2)
B7 B5 B6 B1 38.9(2)
B7 B5 B6 B2 0.2(3)
B7 B5 B6 B3 -63.0(3)
B7 B5 B6 B4 -100.8(2)
B7 B5 B8 C1 38.9(2)
B7 B5 B8 B4 137.9(2)
B7 B5 B8 B9 100.5(2)
B7 B8 B9 C1 -33.8(2)
B7 B8 B9 B3 62.8(3)
B7 B8 B9 B4 100.7(2)
B7 B8 B9 B10 0.3(3)
B8 C1 C2 C3 -149.1(2)
B8 C1 C2 B1 -1.0(3)
B8 C1 C2 B2 67.2(3)
B8 C1 C2 B7 -38.8(2)
B8 C1 C2 B10 105.4(2)
B8 C1 B7 C2 138.5(2)
B8 C1 B7 B1 102.8(2)
B8 C1 B7 B5 39.6(2)
B8 C1 B9 B3 -102.8(2)
B8 C1 B9 B4 -39.9(2)
B8 C1 B9 B10 -141.3(2)
B8 C1 B10 C2 -102.0(2)
B8 C1 B10 B2 -66.6(3)
B8 C1 B10 B3 -2.8(3)
B8 C1 B10 B9 36.8(2)
B8 B4 B5 B1 -101.7(2)
B8 B4 B5 B6 -138.1(2)
B8 B4 B5 B7 -37.7(2)
B8 B4 B6 B1 1.2(3)
B8 B4 B6 B2 -63.1(3)
B8 B4 B6 B3 -100.3(2)
B8 B4 B6 B5 37.3(2)
B8 B4 B9 C1 39.5(2)
B8 B4 B9 B3 138.0(2)
B8 B4 B9 B10 100.9(2)
B8 B5 B6 B1 102.4(2)
B8 B5 B6 B2 63.6(3)
B8 B5 B6 B3 0.5(3)
B8 B5 B6 B4 -37.3(2)
B8 B5 B7 C1 -39.0(2)
B8 B5 B7 C2 -99.2(2)
B8 B5 B7 B1 -139.3(2)
B8 B9 B10 C1 -34.3(2)
B8 B9 B10 C2 1.4(3)
B8 B9 B10 B2 62.9(3)
B8 B9 B10 B3 101.1(2)
B9 C1 C2 C3 143.9(2)
B9 C1 C2 B1 -67.9(3)
B9 C1 C2 B2 0.2(3)
B9 C1 C2 B7 -105.7(2)
B9 C1 C2 B10 38.5(2)
B9 C1 B7 C2 102.1(2)
B9 C1 B7 B1 66.4(3)
B9 C1 B7 B5 3.2(3)
B9 C1 B7 B8 -36.4(2)
B9 C1 B8 B4 39.8(2)
B9 C1 B8 B5 102.7(2)
B9 C1 B8 B7 141.8(2)
B9 C1 B10 C2 -138.8(2)
B9 C1 B10 B2 -103.4(2)
B9 C1 B10 B3 -39.7(2)
B9 B3 B4 B5 -100.4(2)
B9 B3 B4 B6 -138.4(2)
B9 B3 B4 B8 -37.4(2)
B9 B3 B6 B1 -63.9(3)
B9 B3 B6 B2 -101.1(2)
B9 B3 B6 B4 37.1(2)
B9 B3 B6 B5 -0.7(3)
B9 B3 B10 C1 39.0(2)
B9 B3 B10 C2 100.0(2)
B9 B3 B10 B2 138.1(2)
B9 B4 B5 B1 -64.5(3)
B9 B4 B5 B6 -100.9(2)
B9 B4 B5 B7 -0.5(3)
B9 B4 B5 B8 37.2(2)
B9 B4 B6 B1 64.5(3)
B9 B4 B6 B2 0.2(3)
B9 B4 B6 B3 -37.0(2)
B9 B4 B6 B5 100.6(2)
B9 B4 B8 C1 -39.2(2)
B9 B4 B8 B5 -138.3(2)
B9 B4 B8 B7 -100.9(2)
B10 C1 C2 C3 105.4(3)
B10 C1 C2 B1 -106.4(2)
B10 C1 C2 B2 -38.3(2)
B10 C1 C2 B7 -144.2(2)
B10 C1 B7 C2 33.9(2)
B10 C1 B7 B1 -1.7(3)
B10 C1 B7 B5 -64.9(3)
B10 C1 B7 B8 -104.6(2)
B10 C1 B8 B4 3.0(3)
B10 C1 B8 B5 65.9(3)
B10 C1 B8 B7 105.0(2)
B10 C1 B8 B9 -36.8(2)
B10 C1 B9 B3 38.5(2)
B10 C1 B9 B4 101.4(2)
B10 C1 B9 B8 141.3(2)
B10 C2 C3 C4 105.0(3)
B10 C2 B1 C5 149.8(2)
B10 C2 B1 B2 37.3(2)
B10 C2 B1 B5 -63.8(2)
B10 C2 B1 B6 -1.8(3)
B10 C2 B1 B7 -103.3(2)
B10 C2 B2 B1 -141.3(2)
B10 C2 B2 B3 -38.1(2)
B10 C2 B2 B6 -101.1(2)
B10 C2 B7 C1 -33.3(2)
B10 C2 B7 B1 106.2(2)
B10 C2 B7 B5 65.6(3)
B10 C2 B7 B8 2.8(3)
B10 B2 B3 B4 -101.0(2)
B10 B2 B3 B6 -138.2(2)
B10 B2 B3 B9 -37.6(2)
B10 B2 B6 B1 -102.2(2)
B10 B2 B6 B3 36.7(2)
B10 B2 B6 B4 -0.5(3)
B10 B2 B6 B5 -63.9(3)
B10 B3 B4 B5 -62.7(3)
B10 B3 B4 B6 -100.7(2)
B10 B3 B4 B8 0.3(3)
B10 B3 B4 B9 37.7(2)
B10 B3 B6 B1 -0.3(3)
B10 B3 B6 B2 -37.5(2)
B10 B3 B6 B4 100.8(2)
B10 B3 B6 B5 63.0(3)
B10 B3 B9 C1 -38.3(2)
B10 B3 B9 B4 -137.9(2)
B10 B3 B9 B8 -100.2(2)
B11 C22 C23 C24 152.0(2)
B11 C22 B15 B14 -104.3(2)
B11 C22 B15 B16 -40.50(19)
B11 C22 B15 B17 -143.1(2)
B11 C22 B17 C21 -103.0(2)
B11 C22 B17 B14 -3.6(3)
B11 C22 B17 B15 35.3(2)
B11 C22 B17 B18 -67.3(3)
B11 C22 B20 C21 139.3(2)
B11 C22 B20 B12 40.34(18)
B11 C22 B20 B19 103.5(2)
B11 C25 C26 C27 174.0(2)
B11 B12 B13 B14 1.3(3)
B11 B12 B13 B16 -36.3(2)
B11 B12 B13 B18 64.6(3)
B11 B12 B13 B19 101.8(2)
B11 B12 B16 B13 139.6(2)
B11 B12 B16 B14 102.4(2)
B11 B12 B16 B15 39.3(2)
B11 B12 B19 C21 -1.9(3)
B11 B12 B19 B13 -100.8(2)
B11 B12 B19 B18 -63.3(2)
B11 B12 B19 B20 36.9(2)
B11 B12 B20 C21 -100.9(2)
B11 B12 B20 C22 -40.11(18)
B11 B12 B20 B19 -139.4(2)
B11 B15 B16 B12 -39.12(19)
B11 B15 B16 B13 -102.3(2)
B11 B15 B16 B14 -140.2(2)
B11 B15 B17 C21 2.2(3)
B11 B15 B17 C22 -33.67(19)
B11 B15 B17 B14 102.4(2)
B11 B15 B17 B18 64.3(2)
B12 B11 B15 C22 -95.7(2)
B12 B11 B15 B14 2.2(3)
B12 B11 B15 B16 38.8(2)
B12 B11 B15 B17 -62.2(3)
B12 B11 B16 B13 -36.4(2)
B12 B11 B16 B14 -100.0(2)
B12 B11 B16 B15 -135.9(2)
B12 B11 B20 C21 98.7(2)
B12 B11 B20 C22 134.2(2)
B12 B11 B20 B19 36.9(2)
B12 B13 B14 B15 0.1(3)
B12 B13 B14 B16 -37.6(2)
B12 B13 B14 B17 62.7(3)
B12 B13 B14 B18 100.6(2)
B12 B13 B16 B11 36.3(2)
B12 B13 B16 B14 138.1(2)
B12 B13 B16 B15 100.1(2)
B12 B13 B18 C21 -1.5(3)
B12 B13 B18 B14 -101.1(2)
B12 B13 B18 B17 -63.3(2)
B12 B13 B18 B19 37.3(2)
B12 B13 B19 C21 -99.2(2)
B12 B13 B19 B18 -138.3(2)
B12 B13 B19 B20 -37.4(2)
B12 B19 B20 C21 -135.3(2)
B12 B19 B20 C22 -99.6(2)
B12 B19 B20 B11 -36.8(2)
B13 B12 B16 B11 -139.6(2)
B13 B12 B16 B14 -37.3(2)
B13 B12 B16 B15 -100.4(2)
B13 B12 B19 C21 99.0(2)
B13 B12 B19 B18 37.5(2)
B13 B12 B19 B20 137.7(2)
B13 B12 B20 C21 0.9(3)
B13 B12 B20 C22 61.6(2)
B13 B12 B20 B11 101.8(2)
B13 B12 B20 B19 -37.6(2)
B13 B14 B15 C22 62.2(3)
B13 B14 B15 B11 -1.5(3)
B13 B14 B15 B16 -38.0(2)
B13 B14 B15 B17 100.8(2)
B13 B14 B16 B11 101.1(2)
B13 B14 B16 B12 37.4(2)
B13 B14 B16 B15 137.2(2)
B13 B14 B17 C21 -0.6(3)
B13 B14 B17 C22 -61.4(2)
B13 B14 B17 B15 -99.6(2)
B13 B14 B17 B18 38.4(2)
B13 B14 B18 C21 -98.2(2)
B13 B14 B18 B17 -137.2(2)
B13 B14 B18 B19 -37.02(19)
B13 B18 B19 C21 -134.6(2)
B13 B18 B19 B12 -37.4(2)
B13 B18 B19 B20 -100.3(2)
B13 B19 B20 C21 -97.7(2)
B13 B19 B20 C22 -62.0(2)
B13 B19 B20 B11 0.9(3)
B13 B19 B20 B12 37.6(2)
B14 B13 B16 B11 -101.8(2)
B14 B13 B16 B12 -138.1(2)
B14 B13 B16 B15 -38.00(19)
B14 B13 B18 C21 99.5(2)
B14 B13 B18 B17 37.77(19)
B14 B13 B18 B19 138.4(2)
B14 B13 B19 C21 2.0(3)
B14 B13 B19 B12 101.2(2)
B14 B13 B19 B18 -37.08(19)
B14 B13 B19 B20 63.8(3)
B14 B15 B16 B11 140.2(2)
B14 B15 B16 B12 101.1(2)
B14 B15 B16 B13 37.94(19)
B14 B15 B17 C21 -100.2(2)
B14 B15 B17 C22 -136.1(2)
B14 B15 B17 B18 -38.1(2)
B14 B17 B18 C21 -135.2(2)
B14 B17 B18 B13 -37.77(19)
B14 B17 B18 B19 -100.6(2)
B14 B18 B19 C21 -97.7(2)
B14 B18 B19 B12 -0.5(3)
B14 B18 B19 B13 36.93(19)
B14 B18 B19 B20 -63.4(3)
B15 C22 C23 C24 -134.8(2)
B15 C22 B11 C25 -108.8(3)
B15 C22 B11 B12 100.7(2)
B15 C22 B11 B16 38.84(19)
B15 C22 B11 B20 139.9(2)
B15 C22 B17 C21 -138.3(2)
B15 C22 B17 B14 -39.0(2)
B15 C22 B17 B18 -102.7(2)
B15 C22 B20 C21 101.1(2)
B15 C22 B20 B11 -38.22(19)
B15 C22 B20 B12 2.1(3)
B15 C22 B20 B19 65.3(2)
B15 B11 B12 B13 -2.1(3)
B15 B11 B12 B16 -38.3(2)
B15 B11 B12 B19 61.5(2)
B15 B11 B12 B20 98.1(2)
B15 B11 B16 B12 135.9(2)
B15 B11 B16 B13 99.5(2)
B15 B11 B16 B14 35.9(2)
B15 B11 B20 C21 -1.1(3)
B15 B11 B20 C22 34.33(18)
B15 B11 B20 B12 -99.8(2)
B15 B11 B20 B19 -62.9(3)
B15 B14 B16 B11 -36.1(2)
B15 B14 B16 B12 -99.7(2)
B15 B14 B16 B13 -137.2(2)
B15 B14 B17 C21 99.0(2)
B15 B14 B17 C22 38.22(19)
B15 B14 B17 B18 138.1(2)
B15 B14 B18 C21 1.9(3)
B15 B14 B18 B13 100.1(2)
B15 B14 B18 B17 -37.0(2)
B15 B14 B18 B19 63.1(3)
B15 B17 B18 C21 -97.2(2)
B15 B17 B18 B13 0.2(3)
B15 B17 B18 B14 38.0(2)
B15 B17 B18 B19 -62.7(3)
B16 B11 B12 B13 36.2(2)
B16 B11 B12 B19 99.8(2)
B16 B11 B12 B20 136.4(2)
B16 B11 B15 C22 -134.6(2)
B16 B11 B15 B14 -36.6(2)
B16 B11 B15 B17 -101.1(2)
B16 B11 B20 C21 60.2(3)
B16 B11 B20 C22 95.7(2)
B16 B11 B20 B12 -38.5(2)
B16 B11 B20 B19 -1.6(3)
B16 B12 B13 B14 37.6(2)
B16 B12 B13 B18 100.8(2)
B16 B12 B13 B19 138.1(2)
B16 B12 B19 C21 61.7(2)
B16 B12 B19 B13 -37.28(19)
B16 B12 B19 B18 0.2(3)
B16 B12 B19 B20 100.5(2)
B16 B12 B20 C21 -62.1(2)
B16 B12 B20 C22 -1.4(3)
B16 B12 B20 B11 38.75(19)
B16 B12 B20 B19 -100.6(2)
B16 B13 B14 B15 37.7(2)
B16 B13 B14 B17 100.2(2)
B16 B13 B14 B18 138.2(2)
B16 B13 B18 C21 62.1(2)
B16 B13 B18 B14 -37.42(19)
B16 B13 B18 B17 0.4(3)
B16 B13 B18 B19 101.0(2)
B16 B13 B19 C21 -61.6(3)
B16 B13 B19 B12 37.6(2)
B16 B13 B19 B18 -100.7(2)
B16 B13 B19 B20 0.2(3)
B16 B14 B15 C22 100.2(2)
B16 B14 B15 B11 36.6(2)
B16 B14 B15 B17 138.9(2)
B16 B14 B17 C21 62.7(2)
B16 B14 B17 C22 1.9(3)
B16 B14 B17 B15 -36.3(2)
B16 B14 B17 B18 101.8(2)
B16 B14 B18 C21 -60.7(3)
B16 B14 B18 B13 37.5(2)
B16 B14 B18 B17 -99.6(2)
B16 B14 B18 B19 0.5(3)
B16 B15 B17 C21 -62.8(2)
B16 B15 B17 C22 -98.7(2)
B16 B15 B17 B14 37.4(2)
B16 B15 B17 B18 -0.7(3)
B17 C21 C22 C23 -106.5(2)
B17 C21 C22 B11 105.5(2)
B17 C21 C22 B15 38.4(2)
B17 C21 C22 B20 144.3(2)
B17 C21 B18 B13 -101.0(2)
B17 C21 B18 B14 -39.1(2)
B17 C21 B18 B19 -140.5(2)
B17 C21 B19 B12 -65.0(2)
B17 C21 B19 B13 -2.5(3)
B17 C21 B19 B18 37.4(2)
B17 C21 B19 B20 -103.9(2)
B17 C21 B20 C22 -33.5(2)
B17 C21 B20 B11 2.6(3)
B17 C21 B20 B12 65.7(3)
B17 C21 B20 B19 105.2(2)
B17 C22 C23 C24 -63.6(3)
B17 C22 B11 C25 -143.9(2)
B17 C22 B11 B12 65.6(2)
B17 C22 B11 B15 -35.1(2)
B17 C22 B11 B16 3.7(3)
B17 C22 B11 B20 104.8(2)
B17 C22 B15 B11 143.1(2)
B17 C22 B15 B14 38.8(2)
B17 C22 B15 B16 102.6(2)
B17 C22 B20 C21 33.7(2)
B17 C22 B20 B11 -105.6(2)
B17 C22 B20 B12 -65.3(2)
B17 C22 B20 B19 -2.2(3)
B17 B14 B15 C22 -38.65(19)
B17 B14 B15 B11 -102.3(2)
B17 B14 B15 B16 -138.9(2)
B17 B14 B16 B11 0.3(3)
B17 B14 B16 B12 -63.3(3)
B17 B14 B16 B13 -100.7(2)
B17 B14 B16 B15 36.4(2)
B17 B14 B18 C21 38.91(19)
B17 B14 B18 B13 137.2(2)
B17 B14 B18 B19 100.1(2)
B17 B15 B16 B11 103.1(2)
B17 B15 B16 B12 64.0(2)
B17 B15 B16 B13 0.9(3)
B17 B15 B16 B14 -37.07(19)
B17 B18 B19 C21 -34.9(2)
B17 B18 B19 B12 62.3(3)
B17 B18 B19 B13 99.7(2)
B17 B18 B19 B20 -0.6(3)
B18 C21 C22 C23 -144.4(2)
B18 C21 C22 B11 67.7(2)
B18 C21 C22 B15 0.6(3)
B18 C21 C22 B17 -37.9(2)
B18 C21 C22 B20 106.4(2)
B18 C21 B17 C22 139.3(2)
B18 C21 B17 B14 39.9(2)
B18 C21 B17 B15 103.1(2)
B18 C21 B19 B12 -102.4(2)
B18 C21 B19 B13 -39.9(2)
B18 C21 B19 B20 -141.3(2)
B18 C21 B20 C22 -101.2(2)
B18 C21 B20 B11 -65.1(3)
B18 C21 B20 B12 -2.0(3)
B18 C21 B20 B19 37.5(2)
B18 B13 B14 B15 -100.6(2)
B18 B13 B14 B16 -138.2(2)
B18 B13 B14 B17 -37.97(19)
B18 B13 B16 B11 -64.5(3)
B18 B13 B16 B12 -100.9(2)
B18 B13 B16 B14 37.3(2)
B18 B13 B16 B15 -0.8(3)
B18 B13 B19 C21 39.04(19)
B18 B13 B19 B12 138.3(2)
B18 B13 B19 B20 100.9(2)
B18 B14 B15 C22 -1.6(3)
B18 B14 B15 B11 -65.2(3)
B18 B14 B15 B16 -101.8(2)
B18 B14 B15 B17 37.1(2)
B18 B14 B16 B11 63.3(3)
B18 B14 B16 B12 -0.4(3)
B18 B14 B16 B13 -37.8(2)
B18 B14 B16 B15 99.4(2)
B18 B14 B17 C21 -39.04(19)
B18 B14 B17 C22 -99.9(2)
B18 B14 B17 B15 -138.1(2)
B18 B19 B20 C21 -34.0(2)
B18 B19 B20 C22 1.6(3)
B18 B19 B20 B11 64.5(3)
B18 B19 B20 B12 101.3(2)
B19 C21 C22 C23 147.9(2)
B19 C21 C22 B11 -0.1(3)
B19 C21 C22 B15 -67.2(2)
B19 C21 C22 B17 -105.6(2)
B19 C21 C22 B20 38.65(19)
B19 C21 B17 C22 101.4(2)
B19 C21 B17 B14 2.0(3)
B19 C21 B17 B15 65.2(2)
B19 C21 B17 B18 -37.9(2)
B19 C21 B18 B13 39.5(2)
B19 C21 B18 B14 101.5(2)
B19 C21 B18 B17 140.5(2)
B19 C21 B20 C22 -138.6(2)
B19 C21 B20 B11 -102.5(2)
B19 C21 B20 B12 -39.5(2)
B19 B12 B13 B14 -100.5(2)
B19 B12 B13 B16 -138.1(2)
B19 B12 B13 B18 -37.2(2)
B19 B12 B16 B11 -102.3(2)
B19 B12 B16 B13 37.4(2)
B19 B12 B16 B14 0.1(3)
B19 B12 B16 B15 -63.0(2)
B19 B12 B20 C21 38.53(19)
B19 B12 B20 C22 99.3(2)
B19 B12 B20 B11 139.4(2)
B19 B13 B14 B15 -63.4(3)
B19 B13 B14 B16 -101.1(2)
B19 B13 B14 B17 -0.9(3)
B19 B13 B14 B18 37.12(19)
B19 B13 B16 B11 -1.2(3)
B19 B13 B16 B12 -37.5(2)
B19 B13 B16 B14 100.6(2)
B19 B13 B16 B15 62.6(3)
B19 B13 B18 C21 -38.87(19)
B19 B13 B18 B14 -138.4(2)
B19 B13 B18 B17 -100.6(2)
B20 C21 C22 C23 109.2(2)
B20 C21 C22 B11 -38.72(19)
B20 C21 C22 B15 -105.8(2)
B20 C21 C22 B17 -144.3(2)
B20 C21 B17 C22 33.21(19)
B20 C21 B17 B14 -66.2(2)
B20 C21 B17 B15 -3.0(3)
B20 C21 B17 B18 -106.1(2)
B20 C21 B18 B13 2.2(3)
B20 C21 B18 B14 64.2(3)
B20 C21 B18 B17 103.3(2)
B20 C21 B18 B19 -37.3(2)
B20 C21 B19 B12 38.96(19)
B20 C21 B19 B13 101.5(2)
B20 C21 B19 B18 141.3(2)
B20 C22 C23 C24 78.4(3)
B20 C22 B11 C25 111.4(3)
B20 C22 B11 B12 -39.21(18)
B20 C22 B11 B15 -139.9(2)
B20 C22 B11 B16 -101.0(2)
B20 C22 B15 B11 38.5(2)
B20 C22 B15 B14 -65.8(3)
B20 C22 B15 B16 -2.0(3)
B20 C22 B15 B17 -104.7(2)
B20 C22 B17 C21 -33.8(2)
B20 C22 B17 B14 65.5(2)
B20 C22 B17 B15 104.5(2)
B20 C22 B17 B18 1.8(3)
B20 B11 B12 B13 -100.3(2)
B20 B11 B12 B16 -136.4(2)
B20 B11 B12 B19 -36.60(19)
B20 B11 B15 C22 -34.20(18)
B20 B11 B15 B14 63.8(3)
B20 B11 B15 B16 100.4(2)
B20 B11 B15 B17 -0.7(3)
B20 B11 B16 B12 38.1(2)
B20 B11 B16 B13 1.7(3)
B20 B11 B16 B14 -61.9(3)
B20 B11 B16 B15 -97.8(2)
B20 B12 B13 B14 -62.8(3)
B20 B12 B13 B16 -100.4(2)
B20 B12 B13 B18 0.4(3)
B20 B12 B13 B19 37.7(2)
B20 B12 B16 B11 -39.1(2)
B20 B12 B16 B13 100.6(2)
B20 B12 B16 B14 63.3(2)
B20 B12 B16 B15 0.2(3)
B20 B12 B19 C21 -38.77(19)
B20 B12 B19 B13 -137.7(2)
B20 B12 B19 B18 -100.2(2)
